data_4347571
loop_
_publ_author_name
'Tanifuji, Kazuki'
'Tajima, Shunichi'
'Ohki, Yasuhiro'
'Tatsumi, Kazuyuki'

_publ_section_title
;
 Interconversion between [Fe4S4] and [Fe2S2] Clusters Bearing Amide
 Ligands.
;
_journal_issue 9
_journal_name_full 'Inorganic chemistry'
_journal_page_first 4512
_journal_page_last 4518
_journal_paper_doi 10.1021/acs.inorgchem.6b00352
_journal_volume 55
_journal_year 2016
_chemical_formula_moiety 'C42 H76 Fe4 N6 Na2 O2 S4 Si8'
_chemical_formula_sum 'C42 H76 Fe4 N6 Na2 O2 S4 Si8'
_chemical_formula_weight 1319.39
_space_group_IT_number 14
_space_group_name_Hall '-P 2ybc'
_space_group_name_H-M_alt 'P 1 21/c 1'
_symmetry_cell_setting monoclinic
_symmetry_Int_Tables_number 14
_symmetry_space_group_name_Hall '-P 2ybc'
_symmetry_space_group_name_H-M 'P 1 21/c 1'
_atom_sites_solution_hydrogens geom
_atom_sites_solution_primary direct
_atom_sites_solution_secondary difmap
_cell_angle_alpha 90.0000
_cell_angle_beta 104.827(3)
_cell_angle_gamma 90.0000
_cell_formula_units_Z 4
_cell_length_a 12.371(3)
_cell_length_b 24.482(5)
_cell_length_c 23.672(4)
_cell_measurement_reflns_used 28329
_cell_measurement_temperature 173
_cell_measurement_theta_max 27.40
_cell_measurement_theta_min 3.00
_cell_volume 6931(2)
_computing_cell_refinement 'CrystalClear-SM Expert 2.0 r4'
_computing_data_collection 'CrystalClear-SM Expert 2.0 r4 (Rigaku, 2009)'
_computing_data_reduction 'CrystalClear-SM Expert 2.0 r4'
_computing_molecular_graphics 'CrystalStructure 4.0'
_computing_publication_material 'CrystalStructure 4.0 (Rigaku, 2011)'
_computing_structure_refinement 'SHELXL97 (Sheldrick, 2008)'
_computing_structure_solution 'SHELXS97 (Sheldrick, 2008)'
_diffrn_ambient_temperature 173
_diffrn_detector_area_resol_mean 7.111
_diffrn_measured_fraction_theta_full 0.982
_diffrn_measured_fraction_theta_max 0.982
_diffrn_measurement_device_type 'Rigaku Saturn724'
_diffrn_measurement_method \w
_diffrn_radiation_type 'Mo K\a'
_diffrn_radiation_wavelength 0.71075
_diffrn_reflns_av_R_equivalents 0.0429
_diffrn_reflns_limit_h_max 16
_diffrn_reflns_limit_h_min -16
_diffrn_reflns_limit_k_max 27
_diffrn_reflns_limit_k_min -31
_diffrn_reflns_limit_l_max 29
_diffrn_reflns_limit_l_min -27
_diffrn_reflns_number 55944
_diffrn_reflns_theta_full 27.44
_diffrn_reflns_theta_max 27.44
_diffrn_reflns_theta_min 3.02
_diffrn_standards_number 0
_exptl_absorpt_coefficient_mu 1.125
_exptl_absorpt_correction_T_max 0.967
_exptl_absorpt_correction_T_min 0.819
_exptl_absorpt_correction_type multi-scan
_exptl_absorpt_process_details 'REQAB (Rigaku, 1998)'
_exptl_crystal_colour black
_exptl_crystal_density_diffrn 1.264
_exptl_crystal_density_method 'not measured'
_exptl_crystal_description block
_exptl_crystal_F_000 2752.00
_exptl_crystal_size_max 0.060
_exptl_crystal_size_mid 0.050
_exptl_crystal_size_min 0.030
_refine_diff_density_max 0.69
_refine_diff_density_min -0.88
_refine_ls_extinction_method none
_refine_ls_goodness_of_fit_ref 1.069
_refine_ls_hydrogen_treatment constr
_refine_ls_number_parameters 573
_refine_ls_number_reflns 15556
_refine_ls_number_restraints 0
_refine_ls_R_factor_gt 0.0660
_refine_ls_shift/su_max 0.000
_refine_ls_structure_factor_coef Fsqd
_refine_ls_weighting_details 'w = 1/[\s^2^(Fo^2^)+(0.0885P)^2^+9.7029P] where P=(Fo^2^+2Fc^2^)/3'
_refine_ls_weighting_scheme calc
_refine_ls_wR_factor_ref 0.2005
_reflns_number_gt 10696
_reflns_number_total 15556
_reflns_threshold_expression F^2^>2.0\s(F^2^)
_cod_data_source_file ic6b00352_si_003.cif
_cod_data_source_block Na2_1
_cod_database_code 4347571

loop_
_symmetry_equiv_pos_site_id
_symmetry_equiv_pos_as_xyz
1 +X,+Y,+Z
2 -X,1/2+Y,1/2-Z
3 -X,-Y,-Z
4 +X,1/2-Y,1/2+Z

loop_
_atom_site_label
_atom_site_type_symbol
_atom_site_fract_x
_atom_site_fract_y
_atom_site_fract_z
_atom_site_U_iso_or_equiv
_atom_site_adp_type
_atom_site_occupancy
_atom_site_symmetry_multiplicity
_atom_site_calc_flag
_atom_site_refinement_flags
Fe1 Fe 0.11124(5) 0.17878(3) 0.21239(3) 0.04316(16) Uani 1 4 d .
Fe2 Fe 0.28997(5) 0.18512(2) 0.31389(3) 0.04218(16) Uani 1 4 d .
Fe3 Fe 0.11563(5) 0.10507(3) 0.30434(3) 0.04671(17) Uani 1 4 d .
Fe4 Fe 0.27695(5) 0.09427(3) 0.23635(3) 0.04573(17) Uani 1 4 d .
S1 S 0.10730(9) 0.20071(5) 0.30611(5) 0.0455(2) Uani 1 4 d .
S2 S 0.29556(9) 0.18687(5) 0.21710(5) 0.0456(2) Uani 1 4 d .
S3 S 0.08724(10) 0.08454(5) 0.20535(5) 0.0487(3) Uani 1 4 d .
S4 S 0.30504(10) 0.09225(5) 0.33824(5) 0.0492(3) Uani 1 4 d .
Si1 Si -0.13594(12) 0.22136(7) 0.16325(6) 0.0628(4) Uani 1 4 d .
Si2 Si 0.04809(14) 0.26787(6) 0.11639(6) 0.0621(4) Uani 1 4 d .
Si3 Si 0.53712(11) 0.22701(7) 0.35921(6) 0.0586(4) Uani 1 4 d .
Si4 Si 0.35191(12) 0.29007(6) 0.39140(6) 0.0558(3) Uani 1 4 d .
Si5 Si 0.0127(3) 0.09925(12) 0.40781(12) 0.0584(6) Uiso 0.6 4 d .
Si6 Si -0.05435(16) 0.01160(7) 0.31466(8) 0.0723(4) Uani 1 4 d .
Si7 Si 0.42905(15) -0.00918(6) 0.24096(7) 0.0680(4) Uani 1 4 d .
Si8 Si 0.37635(14) 0.06607(7) 0.13265(6) 0.0659(4) Uani 1 4 d .
Si9 Si -0.0256(4) 0.11272(17) 0.39821(17) 0.0546(9) Uiso 0.4 4 d .
Na1 Na -0.02500(19) 0.13317(9) 0.08458(10) 0.0701(6) Uiso 1 4 d .
Na2 Na 0.4118(2) 0.15550(10) 0.44671(9) 0.0737(6) Uani 1 4 d .
O1 O -0.1314(7) 0.0509(4) 0.0762(4) 0.080(2) Uiso 0.7 4 d .
O2 O 0.4079(4) 0.17715(18) 0.54332(16) 0.0753(11) Uani 1 4 d .
O3 O -0.1566(15) 0.0660(7) 0.0769(7) 0.072(5) Uiso 0.3 4 d .
N1 N -0.0044(3) 0.21522(16) 0.15014(16) 0.0513(9) Uani 1 4 d .
N2 N 0.4030(3) 0.22960(16) 0.36981(16) 0.0483(8) Uani 1 4 d .
N3 N 0.0165(4) 0.06926(19) 0.34409(18) 0.0631(11) Uani 1 4 d .
N4 N 0.3652(3) 0.04596(17) 0.20026(17) 0.0548(10) Uani 1 4 d .
N5 N -0.0708(5) 0.1395(2) -0.0224(3) 0.0844(15) Uiso 1 4 d .
N6 N 0.5634(5) 0.0946(2) 0.4881(2) 0.0832(15) Uani 1 4 d .
C1 C -0.1512(6) 0.2861(3) 0.2024(3) 0.099(2) Uani 1 4 d .
C2 C -0.2491(5) 0.2166(4) 0.0925(3) 0.094(2) Uani 1 4 d .
C3 C -0.1694(5) 0.1643(3) 0.2064(3) 0.0808(18) Uani 1 4 d .
C4 C -0.0645(6) 0.3070(3) 0.0633(3) 0.099(2) Uani 1 4 d .
C5 C 0.1448(5) 0.2415(3) 0.0740(2) 0.0694(15) Uani 1 4 d .
C6 C 0.1273(6) 0.3190(2) 0.1702(3) 0.0853(19) Uani 1 4 d .
C7 C 0.5614(6) 0.2816(3) 0.3082(3) 0.095(2) Uani 1 4 d .
C8 C 0.5670(4) 0.1608(3) 0.3284(3) 0.0758(17) Uani 1 4 d .
C9 C 0.6469(5) 0.2329(3) 0.4307(3) 0.088(2) Uani 1 4 d .
C10 C 0.2787(6) 0.3327(2) 0.3285(3) 0.0755(16) Uani 1 4 d .
C11 C 0.2519(5) 0.2771(2) 0.4370(2) 0.0661(14) Uani 1 4 d .
C12 C 0.4636(5) 0.3343(3) 0.4385(3) 0.0747(16) Uani 1 4 d .
C13 C -0.0922(12) 0.1570(6) 0.3922(6) 0.095(4) Uiso 0.6 4 d .
C14 C 0.1537(9) 0.1322(4) 0.4461(5) 0.065(3) Uiso 0.6 4 d .
C15 C -0.0193(13) 0.0546(6) 0.4657(7) 0.117(5) Uiso 0.6 4 d .
C16 C 0.0405(8) -0.0361(3) 0.2872(4) 0.111(3) Uani 1 4 d .
C17 C -0.1730(6) 0.0263(4) 0.2478(3) 0.107(3) Uani 1 4 d .
C18 C -0.1217(10) -0.0278(3) 0.3628(4) 0.148(4) Uani 1 4 d .
C19 C 0.5060(8) -0.0560(3) 0.2035(3) 0.111(3) Uani 1 4 d .
C20 C 0.3295(8) -0.0484(4) 0.2703(4) 0.121(3) Uani 1 4 d .
C21 C 0.5432(7) 0.0132(4) 0.3062(3) 0.121(3) Uani 1 4 d .
C22 C 0.4850(6) 0.1188(3) 0.1372(3) 0.098(2) Uani 1 4 d .
C23 C 0.4097(8) 0.0103(3) 0.0850(3) 0.117(3) Uani 1 4 d .
C24 C 0.2397(6) 0.0934(3) 0.0882(2) 0.0773(17) Uani 1 4 d .
C25 C -0.0564(9) 0.1809(4) -0.0578(5) 0.094(3) Uiso 0.75 4 d .
C26 C -0.0831(10) 0.1796(5) -0.1198(5) 0.101(3) Uiso 0.75 4 d .
C27 C -0.1287(10) 0.1325(5) -0.1483(5) 0.147(4) Uiso 1 4 d .
C28 C -0.1553(10) 0.0887(5) -0.1158(5) 0.110(3) Uiso 0.75 4 d .
C29 C -0.1269(9) 0.0943(4) -0.0549(5) 0.096(3) Uiso 0.75 4 d .
C30 C -0.0685(13) 0.0017(6) 0.0772(7) 0.110(5) Uiso 0.7 4 d .
C31 C -0.1418(12) -0.0412(6) 0.1004(6) 0.113(4) Uiso 0.7 4 d .
C32 C -0.2587(12) -0.0211(6) 0.0893(6) 0.097(3) Uiso 0.7 4 d .
C33 C -0.2496(11) 0.0413(5) 0.0788(5) 0.092(3) Uiso 0.7 4 d .
C34 C 0.5829(9) 0.0467(4) 0.4651(4) 0.124(3) Uani 1 4 d .
C35 C 0.6667(9) 0.0120(4) 0.4974(4) 0.132(4) Uani 1 4 d .
C36 C 0.7302(9) 0.0263(4) 0.5498(5) 0.123(3) Uani 1 4 d .
C37 C 0.7161(8) 0.0723(4) 0.5707(5) 0.127(3) Uani 1 4 d .
C38 C 0.6336(7) 0.1047(4) 0.5431(4) 0.117(3) Uani 1 4 d .
C39 C 0.3792(7) 0.1404(3) 0.5842(3) 0.094(2) Uani 1 4 d .
C40 C 0.4244(8) 0.1676(4) 0.6466(3) 0.117(3) Uani 1 4 d .
C41 C 0.4915(8) 0.2134(4) 0.6360(3) 0.115(3) Uani 1 4 d .
C42 C 0.4583(6) 0.2243(3) 0.5741(3) 0.0834(18) Uani 1 4 d .
C43 C -0.1138(17) 0.0752(8) 0.4416(9) 0.097(5) Uiso 0.4 4 d .
C44 C -0.0905(13) 0.1791(7) 0.3777(7) 0.066(4) Uiso 0.4 4 d .
C45 C 0.1133(14) 0.1240(6) 0.4543(7) 0.064(4) Uiso 0.4 4 d .
C46 C -0.0096 0.1624 -0.0592 0.135(15) Uiso 0.25 4 d .
C47 C -0.0395 0.1557 -0.1183 0.091(8) Uiso 0.25 4 d .
C48 C -0.1969 0.1228 -0.1058 0.117(11) Uiso 0.25 4 d .
C49 C -0.1772 0.1232 -0.0496 0.133(13) Uiso 0.25 4 d .
C50 C -0.104(2) 0.0098(12) 0.0863(12) 0.081(7) Uiso 0.3 4 d .
C51 C -0.212(3) -0.0311(12) 0.0742(13) 0.098(8) Uiso 0.3 4 d .
C52 C -0.276(3) 0.0689(13) 0.0585(14) 0.109(9) Uiso 0.3 4 d .
C53 C -0.309(4) 0.0100(19) 0.0763(18) 0.148(13) Uiso 0.3 4 d .
H1 H -0.1406 0.3174 0.17864 0.1183 Uiso 1 4 calc R
H2 H -0.0949 0.28707 0.24001 0.1183 Uiso 1 4 calc R
H3 H -0.22608 0.28763 0.20913 0.1183 Uiso 1 4 calc R
H4 H -0.24424 0.18117 0.07406 0.1131 Uiso 1 4 calc R
H5 H -0.23907 0.24596 0.06615 0.1131 Uiso 1 4 calc R
H6 H -0.32251 0.22024 0.10067 0.1131 Uiso 1 4 calc R
H7 H -0.12607 0.16795 0.24717 0.0970 Uiso 1 4 calc R
H8 H -0.1505 0.12968 0.19051 0.0970 Uiso 1 4 calc R
H9 H -0.2494 0.16487 0.20464 0.0970 Uiso 1 4 calc R
H10 H -0.11672 0.32243 0.08389 0.1192 Uiso 1 4 calc R
H11 H -0.10494 0.28227 0.03246 0.1192 Uiso 1 4 calc R
H12 H -0.03054 0.3365 0.04579 0.1192 Uiso 1 4 calc R
H13 H 0.21822 0.2342 0.10059 0.0833 Uiso 1 4 calc R
H14 H 0.15265 0.26876 0.04496 0.0833 Uiso 1 4 calc R
H15 H 0.11451 0.20762 0.05402 0.0833 Uiso 1 4 calc R
H16 H 0.19061 0.30095 0.19718 0.1024 Uiso 1 4 calc R
H17 H 0.07765 0.33455 0.19236 0.1024 Uiso 1 4 calc R
H18 H 0.1549 0.34822 0.14933 0.1024 Uiso 1 4 calc R
H19 H 0.55253 0.31762 0.32464 0.1136 Uiso 1 4 calc R
H20 H 0.50708 0.27763 0.27027 0.1136 Uiso 1 4 calc R
H21 H 0.63732 0.27821 0.3032 0.1136 Uiso 1 4 calc R
H22 H 0.54734 0.13087 0.35143 0.0909 Uiso 1 4 calc R
H23 H 0.64668 0.15872 0.32976 0.0909 Uiso 1 4 calc R
H24 H 0.52265 0.15782 0.28782 0.0909 Uiso 1 4 calc R
H25 H 0.6384 0.20272 0.45646 0.1061 Uiso 1 4 calc R
H26 H 0.63807 0.26774 0.44939 0.1061 Uiso 1 4 calc R
H27 H 0.72139 0.23123 0.42348 0.1061 Uiso 1 4 calc R
H28 H 0.21513 0.31233 0.30457 0.0906 Uiso 1 4 calc R
H29 H 0.33056 0.34198 0.30486 0.0906 Uiso 1 4 calc R
H30 H 0.25181 0.36627 0.34287 0.0906 Uiso 1 4 calc R
H31 H 0.28441 0.25052 0.46766 0.0793 Uiso 1 4 calc R
H32 H 0.18179 0.26252 0.41236 0.0793 Uiso 1 4 calc R
H33 H 0.23686 0.31133 0.45506 0.0793 Uiso 1 4 calc R
H34 H 0.5189 0.34378 0.41696 0.0897 Uiso 1 4 calc R
H35 H 0.50033 0.31441 0.47415 0.0897 Uiso 1 4 calc R
H36 H 0.42963 0.36776 0.44886 0.0897 Uiso 1 4 calc R
H37 H 0.10356 -0.04665 0.31966 0.1328 Uiso 1 4 calc R
H38 H 0.06869 -0.01755 0.25708 0.1328 Uiso 1 4 calc R
H39 H -0.00136 -0.06874 0.27043 0.1328 Uiso 1 4 calc R
H40 H -0.14321 0.04409 0.2179 0.1289 Uiso 1 4 calc R
H41 H -0.22754 0.05047 0.2587 0.1289 Uiso 1 4 calc R
H42 H -0.20951 -0.00803 0.23234 0.1289 Uiso 1 4 calc R
H43 H -0.1779 -0.00494 0.37404 0.1773 Uiso 1 4 calc R
H44 H -0.06511 -0.03908 0.39791 0.1773 Uiso 1 4 calc R
H45 H -0.15799 -0.06018 0.34199 0.1773 Uiso 1 4 calc R
H46 H 0.5658 -0.03583 0.19234 0.1336 Uiso 1 4 calc R
H47 H 0.45438 -0.07097 0.16844 0.1336 Uiso 1 4 calc R
H48 H 0.53854 -0.08587 0.22995 0.1336 Uiso 1 4 calc R
H49 H 0.26832 -0.06132 0.23799 0.1447 Uiso 1 4 calc R
H50 H 0.29918 -0.02509 0.29618 0.1447 Uiso 1 4 calc R
H51 H 0.36769 -0.07981 0.29232 0.1447 Uiso 1 4 calc R
H52 H 0.51138 0.03691 0.33113 0.1451 Uiso 1 4 calc R
H53 H 0.60058 0.03322 0.29281 0.1451 Uiso 1 4 calc R
H54 H 0.57686 -0.01902 0.32847 0.1451 Uiso 1 4 calc R
H55 H 0.47118 0.14931 0.16125 0.1173 Uiso 1 4 calc R
H56 H 0.48276 0.13211 0.09784 0.1173 Uiso 1 4 calc R
H57 H 0.55874 0.10308 0.15486 0.1173 Uiso 1 4 calc R
H58 H 0.35075 -0.01747 0.07831 0.1399 Uiso 1 4 calc R
H59 H 0.48151 -0.00641 0.10448 0.1399 Uiso 1 4 calc R
H60 H 0.41408 0.02584 0.04753 0.1399 Uiso 1 4 calc R
H61 H 0.17929 0.06856 0.09129 0.0928 Uiso 1 4 calc R
H62 H 0.24183 0.09637 0.04726 0.0928 Uiso 1 4 calc R
H63 H 0.22637 0.12953 0.10293 0.0928 Uiso 1 4 calc R
H72 H 0.54037 0.03624 0.42726 0.1488 Uiso 1 4 calc R
H73 H 0.67842 -0.02245 0.4815 0.1587 Uiso 1 4 calc R
H74 H 0.78554 0.00201 0.57118 0.1481 Uiso 1 4 calc R
H75 H 0.7651 0.08387 0.60647 0.1524 Uiso 1 4 calc R
H76 H 0.62151 0.13734 0.56233 0.1408 Uiso 1 4 calc R
H77 H 0.41477 0.10431 0.58286 0.1126 Uiso 1 4 calc R
H78 H 0.29722 0.1353 0.5752 0.1126 Uiso 1 4 calc R
H79 H 0.36187 0.18027 0.66229 0.1399 Uiso 1 4 calc R
H80 H 0.47057 0.14143 0.67463 0.1399 Uiso 1 4 calc R
H81 H 0.4782 0.24586 0.65818 0.1375 Uiso 1 4 calc R
H82 H 0.57204 0.20412 0.64836 0.1375 Uiso 1 4 calc R
H83 H 0.40459 0.2551 0.56623 0.1001 Uiso 1 4 calc R
H84 H 0.52459 0.2349 0.56044 0.1001 Uiso 1 4 calc R

loop_
_atom_site_aniso_label
_atom_site_aniso_U_11
_atom_site_aniso_U_22
_atom_site_aniso_U_33
_atom_site_aniso_U_12
_atom_site_aniso_U_13
_atom_site_aniso_U_23
Fe1 0.0376(3) 0.0482(3) 0.0395(3) 0.0040(2) 0.0022(2) 0.0029(3)
Fe2 0.0368(3) 0.0450(3) 0.0405(3) 0.0024(2) 0.0019(2) -0.0049(3)
Fe3 0.0461(4) 0.0490(4) 0.0404(3) -0.0043(3) 0.0026(3) -0.0009(3)
Fe4 0.0440(3) 0.0467(3) 0.0413(3) 0.0068(3) 0.0015(3) -0.0038(3)
S1 0.0401(5) 0.0493(6) 0.0447(6) 0.0053(4) 0.0063(4) -0.0016(5)
S2 0.0408(5) 0.0499(6) 0.0439(6) 0.0004(4) 0.0068(4) -0.0006(5)
S3 0.0473(6) 0.0513(6) 0.0414(6) -0.0039(5) 0.0004(5) -0.0042(5)
S4 0.0517(6) 0.0471(6) 0.0407(6) 0.0083(5) -0.0029(5) -0.0013(5)
Si1 0.0446(7) 0.0895(11) 0.0496(8) 0.0160(7) 0.0032(6) 0.0021(7)
Si2 0.0697(9) 0.0620(8) 0.0529(8) 0.0132(7) 0.0124(7) 0.0167(7)
Si3 0.0417(7) 0.0759(9) 0.0535(8) -0.0056(6) 0.0038(6) -0.0198(7)
Si4 0.0591(8) 0.0493(7) 0.0574(8) -0.0029(6) 0.0118(6) -0.0139(6)
Si6 0.0840(11) 0.0642(9) 0.0702(10) -0.0273(8) 0.0224(9) -0.0092(8)
Si7 0.0837(11) 0.0566(8) 0.0645(9) 0.0247(8) 0.0208(8) -0.0006(7)
Si8 0.0760(10) 0.0712(10) 0.0501(8) 0.0155(8) 0.0155(7) -0.0039(7)
Na2 0.0822(15) 0.0761(14) 0.0498(11) 0.0037(12) -0.0066(10) -0.0024(10)
O2 0.077(3) 0.087(3) 0.053(2) -0.001(2) 0.0007(19) 0.001(2)
N1 0.050(2) 0.057(2) 0.042(2) 0.0086(17) 0.0049(16) 0.0045(17)
N2 0.045(2) 0.055(2) 0.0421(19) -0.0032(16) 0.0056(15) -0.0092(17)
N3 0.069(3) 0.068(3) 0.050(2) -0.020(2) 0.011(2) -0.007(2)
N4 0.058(2) 0.056(2) 0.046(2) 0.0113(18) 0.0055(18) -0.0059(18)
N6 0.097(4) 0.076(3) 0.067(3) 0.020(3) 0.004(3) -0.003(3)
C1 0.086(5) 0.111(6) 0.102(5) 0.033(4) 0.031(4) -0.005(4)
C2 0.055(3) 0.155(7) 0.064(4) 0.020(4) -0.001(3) 0.012(4)
C3 0.046(3) 0.118(5) 0.074(4) -0.006(3) 0.008(3) 0.013(4)
C4 0.096(5) 0.113(6) 0.085(5) 0.029(4) 0.017(4) 0.047(4)
C5 0.074(4) 0.078(4) 0.054(3) 0.002(3) 0.014(3) 0.016(3)
C6 0.109(5) 0.056(3) 0.094(5) 0.003(3) 0.030(4) 0.007(3)
C7 0.080(4) 0.114(6) 0.100(5) -0.023(4) 0.041(4) -0.016(4)
C8 0.042(3) 0.104(5) 0.074(4) 0.008(3) 0.004(2) -0.031(3)
C9 0.053(3) 0.127(6) 0.071(4) -0.003(3) -0.008(3) -0.033(4)
C10 0.090(4) 0.052(3) 0.085(4) 0.002(3) 0.022(3) -0.001(3)
C11 0.063(3) 0.074(3) 0.065(3) 0.006(3) 0.021(3) -0.015(3)
C12 0.078(4) 0.069(3) 0.075(4) -0.009(3) 0.016(3) -0.025(3)
C16 0.133(7) 0.087(5) 0.109(6) 0.005(5) 0.026(5) -0.012(4)
C17 0.091(5) 0.116(6) 0.098(5) -0.033(5) -0.007(4) -0.013(5)
C18 0.260(13) 0.085(5) 0.124(7) -0.073(7) 0.098(8) -0.029(5)
C19 0.151(8) 0.095(5) 0.093(5) 0.068(5) 0.040(5) 0.017(4)
C20 0.131(7) 0.094(6) 0.148(8) 0.017(5) 0.058(6) 0.033(5)
C21 0.122(7) 0.124(6) 0.089(5) 0.064(5) -0.024(5) -0.021(5)
C22 0.097(5) 0.114(6) 0.097(5) 0.001(4) 0.051(4) 0.004(4)
C23 0.177(9) 0.108(6) 0.066(4) 0.057(6) 0.034(5) -0.006(4)
C24 0.091(4) 0.084(4) 0.049(3) 0.014(3) 0.002(3) -0.001(3)
C34 0.169(9) 0.100(6) 0.090(5) 0.030(6) 0.010(6) -0.011(5)
C35 0.172(10) 0.080(5) 0.122(7) 0.043(6) -0.005(7) -0.015(5)
C36 0.135(8) 0.097(6) 0.132(8) 0.022(6) 0.023(7) 0.007(6)
C37 0.108(7) 0.128(8) 0.128(8) 0.031(6) -0.000(6) 0.019(6)
C38 0.103(6) 0.122(7) 0.103(6) 0.033(5) -0.016(5) -0.025(5)
C39 0.086(5) 0.086(5) 0.101(5) 0.005(4) 0.008(4) 0.013(4)
C40 0.121(7) 0.151(8) 0.074(5) 0.020(6) 0.018(5) 0.038(5)
C41 0.144(8) 0.134(7) 0.056(4) -0.031(6) 0.007(4) -0.010(4)
C42 0.078(4) 0.099(5) 0.064(4) -0.021(4) 0.001(3) -0.003(3)

loop_
_atom_type_symbol
_atom_type_description
_atom_type_scat_dispersion_real
_atom_type_scat_dispersion_imag
_atom_type_scat_source
Fe Fe 0.3463 0.8444
;
International Tables for Crystallography
(1992, Vol. C, Tables 4.2.6.8 and 6.1.1.4)
;
S S 0.1246 0.1234
;
International Tables for Crystallography
(1992, Vol. C, Tables 4.2.6.8 and 6.1.1.4)
;
N N 0.0061 0.0033
;
International Tables for Crystallography
(1992, Vol. C, Tables 4.2.6.8 and 6.1.1.4)
;
Si Si 0.0817 0.0704
;
International Tables for Crystallography
(1992, Vol. C, Tables 4.2.6.8 and 6.1.1.4)
;
Na Na 0.0362 0.0249
;
International Tables for Crystallography
(1992, Vol. C, Tables 4.2.6.8 and 6.1.1.4)
;
C C 0.0033 0.0016
;
International Tables for Crystallography
(1992, Vol. C, Tables 4.2.6.8 and 6.1.1.4)
;
H H 0.0000 0.0000
;
International Tables for Crystallography
(1992, Vol. C, Table 6.1.1.4)
;
O O 0.0106 0.0060
;
International Tables for Crystallography
(1992, Vol. C, Tables 4.2.6.8 and 6.1.1.4)
;

loop_
_geom_angle_atom_site_label_1
_geom_angle_atom_site_label_2
_geom_angle_atom_site_label_3
_geom_angle
_geom_angle_publ_flag
Fe2 Fe1 Fe3 61.41(2) yes
Fe2 Fe1 S1 50.96(3) yes
Fe2 Fe1 S2 52.65(4) yes
Fe2 Fe1 S3 99.98(4) yes
Fe2 Fe1 N1 150.06(12) yes
Fe3 Fe1 S1 53.42(4) yes
Fe3 Fe1 S2 101.42(4) yes
Fe3 Fe1 S3 52.92(4) yes
Fe3 Fe1 N1 136.85(13) yes
S1 Fe1 S2 101.67(5) yes
S1 Fe1 S3 105.50(5) yes
S1 Fe1 N1 115.03(13) yes
S2 Fe1 S3 101.47(5) yes
S2 Fe1 N1 121.56(13) yes
S3 Fe1 N1 109.76(12) yes
Fe1 Fe2 S1 52.32(4) yes
Fe1 Fe2 S2 51.14(3) yes
Fe1 Fe2 S4 98.73(3) yes
Fe1 Fe2 Na2 153.20(5) yes
Fe1 Fe2 N2 149.53(11) yes
S1 Fe2 S2 101.53(5) yes
S1 Fe2 S4 101.52(5) yes
S1 Fe2 Na2 109.20(6) yes
S1 Fe2 N2 118.80(13) yes
S2 Fe2 S4 103.97(5) yes
S2 Fe2 Na2 148.40(6) yes
S2 Fe2 N2 117.14(13) yes
S4 Fe2 Na2 63.30(5) yes
S4 Fe2 N2 111.73(11) yes
Na2 Fe2 N2 52.82(12) yes
Fe1 Fe3 S1 51.82(4) yes
Fe1 Fe3 S3 52.70(4) yes
Fe1 Fe3 S4 100.01(4) yes
Fe1 Fe3 N3 140.90(13) yes
S1 Fe3 S3 103.71(5) yes
S1 Fe3 S4 100.13(5) yes
S1 Fe3 N3 114.03(15) yes
S3 Fe3 S4 101.50(5) yes
S3 Fe3 N3 116.05(13) yes
S4 Fe3 N3 119.02(13) yes
S2 Fe4 S3 100.54(5) yes
S2 Fe4 S4 102.99(5) yes
S2 Fe4 N4 114.16(14) yes
S3 Fe4 S4 101.39(5) yes
S3 Fe4 N4 116.14(12) yes
S4 Fe4 N4 119.03(12) yes
Fe1 S1 Fe2 76.72(5) yes
Fe1 S1 Fe3 74.76(4) yes
Fe2 S1 Fe3 77.55(4) yes
Fe1 S2 Fe2 76.22(5) yes
Fe1 S2 Fe4 77.07(4) yes
Fe2 S2 Fe4 76.06(4) yes
Fe1 S3 Fe3 74.39(4) yes
Fe1 S3 Fe4 76.81(4) yes
Fe1 S3 Na1 72.67(5) yes
Fe3 S3 Fe4 77.10(4) yes
Fe3 S3 Na1 139.91(7) yes
Fe4 S3 Na1 116.09(7) yes
Fe2 S4 Fe3 76.78(4) yes
Fe2 S4 Fe4 75.23(4) yes
Fe2 S4 Na2 72.50(6) yes
Fe3 S4 Fe4 76.62(4) yes
Fe3 S4 Na2 114.53(7) yes
Fe4 S4 Na2 141.76(7) yes
N1 Si1 C1 112.3(3) yes
N1 Si1 C2 110.5(3) yes
N1 Si1 C3 112.8(2) yes
C1 Si1 C2 110.2(3) yes
C1 Si1 C3 107.6(3) yes
C2 Si1 C3 103.0(3) yes
N1 Si2 C4 112.7(3) yes
N1 Si2 C5 111.1(2) yes
N1 Si2 C6 112.1(3) yes
C4 Si2 C5 106.5(3) yes
C4 Si2 C6 106.5(3) yes
C5 Si2 C6 107.6(3) yes
N2 Si3 C7 112.5(3) yes
N2 Si3 C8 112.4(2) yes
N2 Si3 C9 111.2(3) yes
C7 Si3 C8 106.9(3) yes
C7 Si3 C9 109.0(3) yes
C8 Si3 C9 104.4(3) yes
N2 Si4 C10 112.5(2) yes
N2 Si4 C11 111.7(2) yes
N2 Si4 C12 113.5(2) yes
C10 Si4 C11 107.5(3) yes
C10 Si4 C12 106.6(3) yes
C11 Si4 C12 104.5(3) yes
N3 Si5 C13 109.0(5) yes
N3 Si5 C14 112.0(4) yes
N3 Si5 C15 117.3(5) yes
N3 Si5 C43 115.4(6) yes
N3 Si5 C44 103.2(5) yes
N3 Si5 C45 126.9(7) yes
C13 Si5 C14 105.8(6) yes
C13 Si5 C15 108.4(7) yes
C13 Si5 C43 74.5(8) yes
C13 Si5 C44 12.5(7) yes
C13 Si5 C45 103.4(7) yes
C14 Si5 C15 103.6(6) yes
C14 Si5 C43 129.5(7) yes
C14 Si5 C44 98.7(5) yes
C14 Si5 C45 16.4(8) yes
C15 Si5 C43 37.8(7) yes
C15 Si5 C44 120.6(7) yes
C15 Si5 C45 89.4(8) yes
C43 Si5 C44 86.9(7) yes
C43 Si5 C45 113.1(9) yes
C44 Si5 C45 99.5(7) yes
N3 Si6 C16 110.6(3) yes
N3 Si6 C17 112.9(3) yes
N3 Si6 C18 116.4(3) yes
C16 Si6 C17 104.3(4) yes
C16 Si6 C18 108.0(4) yes
C17 Si6 C18 103.8(4) yes
N4 Si7 C19 115.7(3) yes
N4 Si7 C20 111.4(3) yes
N4 Si7 C21 111.7(3) yes
C19 Si7 C20 109.5(4) yes
C19 Si7 C21 101.7(4) yes
C20 Si7 C21 106.1(4) yes
N4 Si8 C22 112.2(3) yes
N4 Si8 C23 115.7(3) yes
N4 Si8 C24 110.5(3) yes
C22 Si8 C23 105.9(4) yes
C22 Si8 C24 108.8(3) yes
C23 Si8 C24 103.2(3) yes
N3 Si9 C13 131.8(7) yes
N3 Si9 C14 93.2(4) yes
N3 Si9 C15 100.0(5) yes
N3 Si9 C43 113.5(7) yes
N3 Si9 C44 120.9(6) yes
N3 Si9 C45 101.8(6) yes
C13 Si9 C14 112.2(7) yes
C13 Si9 C15 121.4(9) yes
C13 Si9 C43 91.4(10) yes
C13 Si9 C44 16.0(9) yes
C13 Si9 C45 112.1(8) yes
C14 Si9 C15 85.5(5) yes
C14 Si9 C43 116.8(6) yes
C14 Si9 C44 104.7(6) yes
C14 Si9 C45 13.7(6) yes
C15 Si9 C43 36.1(7) yes
C15 Si9 C44 136.5(8) yes
C15 Si9 C45 73.7(7) yes
C43 Si9 C44 107.3(9) yes
C43 Si9 C45 103.4(8) yes
C44 Si9 C45 108.3(7) yes
S3 Na1 O1 81.91(19) yes
S3 Na1 O3 86.5(4) yes
S3 Na1 N1 77.60(10) yes
S3 Na1 N5 155.82(17) yes
O1 Na1 O3 11.7(5) yes
O1 Na1 N1 133.9(3) yes
O1 Na1 N5 89.4(2) yes
O3 Na1 N1 125.5(5) yes
O3 Na1 N5 89.5(5) yes
N1 Na1 N5 123.20(18) yes
Fe2 Na2 S4 44.20(4) yes
Fe2 Na2 O2 141.18(14) yes
Fe2 Na2 N2 38.32(8) yes
Fe2 Na2 N6 131.56(17) yes
S4 Na2 O2 146.26(15) yes
S4 Na2 N2 80.05(10) yes
S4 Na2 N6 98.93(15) yes
O2 Na2 N2 121.58(17) yes
O2 Na2 N6 87.26(18) yes
N2 Na2 N6 128.3(2) yes
Na1 O1 O3 72(2) yes
Na1 O1 C30 115.0(8) yes
Na1 O1 C33 130.7(7) yes
Na1 O1 C50 129.6(16) yes
Na1 O1 C52 108.0(11) yes
O3 O1 C30 172(3) yes
O3 O1 C33 59(2) yes
O3 O1 C50 151(3) yes
O3 O1 C52 38(2) yes
C30 O1 C33 113.6(10) yes
C30 O1 C50 20.5(19) yes
C30 O1 C52 136.1(13) yes
C33 O1 C50 95.9(19) yes
C33 O1 C52 28.1(12) yes
C50 O1 C52 122(2) yes
Na2 O2 C39 125.7(4) yes
Na2 O2 C42 124.3(4) yes
C39 O2 C42 108.5(5) yes
Na1 O3 O1 96(3) yes
Na1 O3 C33 160.4(14) yes
Na1 O3 C50 111.7(15) yes
Na1 O3 C52 130.3(17) yes
O1 O3 C33 103(3) yes
O1 O3 C50 20(2) yes
O1 O3 C52 130(3) yes
C33 O3 C50 85.6(16) yes
C33 O3 C52 35.5(15) yes
C50 O3 C52 117(2) yes
Fe1 N1 Si1 115.9(2) yes
Fe1 N1 Si2 113.2(2) yes
Fe1 N1 Na1 92.24(16) yes
Si1 N1 Si2 119.8(2) yes
Si1 N1 Na1 103.18(18) yes
Si2 N1 Na1 107.5(2) yes
Fe2 N2 Si3 114.7(2) yes
Fe2 N2 Si4 114.62(19) yes
Fe2 N2 Na2 88.86(15) yes
Si3 N2 Si4 120.3(2) yes
Si3 N2 Na2 102.02(17) yes
Si4 N2 Na2 110.4(2) yes
Fe3 N3 Si5 113.8(3) yes
Fe3 N3 Si6 119.8(3) yes
Fe3 N3 Si9 113.8(3) yes
Si5 N3 Si6 126.4(3) yes
Si5 N3 Si9 18.07(16) yes
Si6 N3 Si9 123.6(3) yes
Fe4 N4 Si7 117.2(2) yes
Fe4 N4 Si8 115.0(2) yes
Si7 N4 Si8 127.7(3) yes
Na1 N5 C25 130.7(5) yes
Na1 N5 C29 117.6(6) yes
Na1 N5 C46 130.1(3) yes
Na1 N5 C49 114.1(4) yes
C25 N5 C29 111.6(7) yes
C25 N5 C46 31.1(5) yes
C25 N5 C49 100.9(5) yes
C29 N5 C46 103.8(6) yes
C29 N5 C49 40.7(5) yes
C46 N5 C49 115.4(4) yes
Na2 N6 C34 125.5(5) yes
Na2 N6 C38 120.4(5) yes
C34 N6 C38 113.8(6) yes
Si5 C13 Si9 6.6(2) yes
Si5 C13 C44 128(2) yes
Si9 C13 C44 129(3) yes
Si5 C14 Si9 12.64(16) yes
Si5 C14 C45 45.6(16) yes
Si9 C14 C45 47.1(15) yes
Si5 C15 Si9 14.8(2) yes
Si5 C15 C43 77.4(13) yes
Si9 C15 C43 62.8(12) yes
N5 C25 C26 126.1(9) yes
N5 C25 C46 78.4(9) yes
N5 C25 C47 109.2(7) yes
C26 C25 C46 85.3(11) yes
C26 C25 C47 29.1(5) yes
C46 C25 C47 56.6(7) yes
C25 C26 C27 118.8(11) yes
C25 C26 C46 28.6(5) yes
C25 C26 C47 89.7(10) yes
C27 C26 C46 107.2(9) yes
C27 C26 C47 66.0(9) yes
C46 C26 C47 61.6(7) yes
C26 C27 C28 119.6(11) yes
C26 C27 C47 34.2(6) yes
C26 C27 C48 92.0(9) yes
C28 C27 C47 108.9(9) yes
C28 C27 C48 42.0(7) yes
C47 C27 C48 104.7(8) yes
C27 C28 C29 117.0(11) yes
C27 C28 C48 73.1(9) yes
C27 C28 C49 102.6(9) yes
C29 C28 C48 72.2(9) yes
C29 C28 C49 30.7(5) yes
C48 C28 C49 41.9(5) yes
N5 C29 C28 126.5(10) yes
N5 C29 C48 100.3(7) yes
N5 C29 C49 66.7(6) yes
C28 C29 C48 42.5(6) yes
C28 C29 C49 101.9(9) yes
C48 C29 C49 59.8(5) yes
O1 C30 C31 102.0(12) yes
O1 C30 C50 41(3) yes
O1 C30 C51 81.9(12) yes
C31 C30 C50 62(3) yes
C31 C30 C51 29.6(10) yes
C50 C30 C51 51(3) yes
C30 C31 C32 109.8(11) yes
C30 C31 C50 21.1(15) yes
C30 C31 C51 96(2) yes
C32 C31 C50 92.0(15) yes
C32 C31 C51 29(2) yes
C50 C31 C51 85(2) yes
C31 C32 C33 104.2(11) yes
C31 C32 C51 36(2) yes
C31 C32 C53 146(3) yes
C33 C32 C51 98(3) yes
C33 C32 C53 42(3) yes
C51 C32 C53 125(4) yes
O1 C33 O3 18.5(9) yes
O1 C33 C32 105.8(10) yes
O1 C33 C50 33.5(10) yes
O1 C33 C51 83.2(13) yes
O1 C33 C52 96(3) yes
O1 C33 C53 142(3) yes
O3 C33 C32 124.0(13) yes
O3 C33 C50 51.7(13) yes
O3 C33 C51 101.7(16) yes
O3 C33 C52 80(3) yes
O3 C33 C53 160(3) yes
C32 C33 C50 72.4(12) yes
C32 C33 C51 25.4(13) yes
C32 C33 C52 147(2) yes
C32 C33 C53 39(3) yes
C50 C33 C51 51.2(14) yes
C50 C33 C52 126(3) yes
C50 C33 C53 110(3) yes
C51 C33 C52 144(3) yes
C51 C33 C53 59(3) yes
C52 C33 C53 112(3) yes
N6 C34 C35 119.5(7) yes
C34 C35 C36 121.6(9) yes
C35 C36 C37 119.5(9) yes
C36 C37 C38 120.5(9) yes
N6 C38 C37 124.9(9) yes
O2 C39 C40 106.1(6) yes
C39 C40 C41 104.0(7) yes
C40 C41 C42 107.0(7) yes
O2 C42 C41 110.1(6) yes
Si5 C43 Si9 16.5(2) yes
Si5 C43 C15 64.9(12) yes
Si9 C43 C15 81.1(14) yes
Si5 C44 Si9 6.67(19) yes
Si5 C44 C13 39.4(19) yes
Si9 C44 C13 35.1(19) yes
Si5 C45 Si9 15.3(2) yes
Si5 C45 C14 118(2) yes
Si9 C45 C14 119.2(19) yes
N5 C46 C25 70.6(9) yes
N5 C46 C26 113.6(5) yes
N5 C46 C47 122.6(2) yes
C25 C46 C26 66.2(9) yes
C25 C46 C47 96.3(8) yes
C26 C46 C47 30.7(5) yes
C25 C47 C26 61.1(9) yes
C25 C47 C27 111.7(7) yes
C25 C47 C46 27.1(4) yes
C26 C47 C27 79.7(10) yes
C26 C47 C46 87.7(8) yes
C27 C47 C46 126.2(6) yes
C27 C48 C28 64.9(9) yes
C27 C48 C29 108.2(6) yes
C27 C48 C49 134.9(4) yes
C28 C48 C29 65.3(8) yes
C28 C48 C49 105.5(7) yes
C29 C48 C49 40.6(5) yes
N5 C49 C28 101.5(5) yes
N5 C49 C29 72.7(6) yes
N5 C49 C48 113.2(3) yes
C28 C49 C29 47.4(7) yes
C28 C49 C48 32.6(4) yes
C29 C49 C48 79.5(6) yes
O1 C50 O3 8.9(11) yes
O1 C50 C30 118(4) yes
O1 C50 C31 141(3) yes
O1 C50 C33 50.6(14) yes
O1 C50 C51 110(2) yes
O3 C50 C30 127(4) yes
O3 C50 C31 133(2) yes
O3 C50 C33 42.7(11) yes
O3 C50 C51 103(2) yes
C30 C50 C31 97(4) yes
C30 C50 C33 153(4) yes
C30 C50 C51 113(4) yes
C31 C50 C33 90.9(17) yes
C31 C50 C51 35.8(14) yes
C33 C50 C51 61.8(16) yes
C30 C51 C31 54(2) yes
C30 C51 C32 129(3) yes
C30 C51 C33 81.0(14) yes
C30 C51 C50 15.8(13) yes
C30 C51 C53 116(2) yes
C31 C51 C32 115(4) yes
C31 C51 C33 114(2) yes
C31 C51 C50 59(2) yes
C31 C51 C53 135(3) yes
C32 C51 C33 57(2) yes
C32 C51 C50 113(3) yes
C32 C51 C53 30(2) yes
C33 C51 C50 67.0(16) yes
C33 C51 C53 34.9(19) yes
C50 C51 C53 102(3) yes
O1 C52 O3 12.0(8) yes
O1 C52 C33 56(2) yes
O1 C52 C53 91(2) yes
O3 C52 C33 64(2) yes
O3 C52 C53 101(3) yes
C33 C52 C53 38(2) yes
C32 C53 C33 99(4) yes
C32 C53 C51 24(2) yes
C32 C53 C52 127(4) yes
C33 C53 C51 86(3) yes
C33 C53 C52 29.5(18) yes
C51 C53 C52 109(3) yes
Si1 C1 H1 109.464 no
Si1 C1 H2 109.473 no
Si1 C1 H3 109.466 no
H1 C1 H2 109.478 no
H1 C1 H3 109.468 no
H2 C1 H3 109.478 no
Si1 C2 H4 109.471 no
Si1 C2 H5 109.468 no
Si1 C2 H6 109.463 no
H4 C2 H5 109.471 no
H4 C2 H6 109.477 no
H5 C2 H6 109.478 no
Si1 C3 H7 109.474 no
Si1 C3 H8 109.463 no
Si1 C3 H9 109.475 no
H7 C3 H8 109.466 no
H7 C3 H9 109.480 no
H8 C3 H9 109.469 no
Si2 C4 H10 109.472 no
Si2 C4 H11 109.472 no
Si2 C4 H12 109.470 no
H10 C4 H11 109.474 no
H10 C4 H12 109.475 no
H11 C4 H12 109.465 no
Si2 C5 H13 109.468 no
Si2 C5 H14 109.465 no
Si2 C5 H15 109.469 no
H13 C5 H14 109.473 no
H13 C5 H15 109.482 no
H14 C5 H15 109.470 no
Si2 C6 H16 109.478 no
Si2 C6 H17 109.470 no
Si2 C6 H18 109.465 no
H16 C6 H17 109.475 no
H16 C6 H18 109.480 no
H17 C6 H18 109.459 no
Si3 C7 H19 109.470 no
Si3 C7 H20 109.471 no
Si3 C7 H21 109.471 no
H19 C7 H20 109.470 no
H19 C7 H21 109.466 no
H20 C7 H21 109.479 no
Si3 C8 H22 109.467 no
Si3 C8 H23 109.466 no
Si3 C8 H24 109.479 no
H22 C8 H23 109.476 no
H22 C8 H24 109.467 no
H23 C8 H24 109.471 no
Si3 C9 H25 109.470 no
Si3 C9 H26 109.465 no
Si3 C9 H27 109.475 no
H25 C9 H26 109.478 no
H25 C9 H27 109.466 no
H26 C9 H27 109.473 no
Si4 C10 H28 109.475 no
Si4 C10 H29 109.466 no
Si4 C10 H30 109.479 no
H28 C10 H29 109.470 no
H28 C10 H30 109.474 no
H29 C10 H30 109.463 no
Si4 C11 H31 109.469 no
Si4 C11 H32 109.467 no
Si4 C11 H33 109.477 no
H31 C11 H32 109.460 no
H31 C11 H33 109.476 no
H32 C11 H33 109.478 no
Si4 C12 H34 109.464 no
Si4 C12 H35 109.465 no
Si4 C12 H36 109.474 no
H34 C12 H35 109.473 no
H34 C12 H36 109.469 no
H35 C12 H36 109.481 no
Si6 C16 H37 109.458 no
Si6 C16 H38 109.464 no
Si6 C16 H39 109.470 no
H37 C16 H38 109.467 no
H37 C16 H39 109.476 no
H38 C16 H39 109.493 no
Si6 C17 H40 109.476 no
Si6 C17 H41 109.462 no
Si6 C17 H42 109.466 no
H40 C17 H41 109.471 no
H40 C17 H42 109.475 no
H41 C17 H42 109.478 no
Si6 C18 H43 109.475 no
Si6 C18 H44 109.472 no
Si6 C18 H45 109.484 no
H43 C18 H44 109.460 no
H43 C18 H45 109.464 no
H44 C18 H45 109.473 no
Si7 C19 H46 109.471 no
Si7 C19 H47 109.473 no
Si7 C19 H48 109.469 no
H46 C19 H47 109.464 no
H46 C19 H48 109.467 no
H47 C19 H48 109.482 no
Si7 C20 H49 109.478 no
Si7 C20 H50 109.478 no
Si7 C20 H51 109.475 no
H49 C20 H50 109.468 no
H49 C20 H51 109.464 no
H50 C20 H51 109.465 no
Si7 C21 H52 109.473 no
Si7 C21 H53 109.469 no
Si7 C21 H54 109.470 no
H52 C21 H53 109.475 no
H52 C21 H54 109.472 no
H53 C21 H54 109.468 no
Si8 C22 H55 109.463 no
Si8 C22 H56 109.467 no
Si8 C22 H57 109.466 no
H55 C22 H56 109.478 no
H55 C22 H57 109.472 no
H56 C22 H57 109.481 no
Si8 C23 H58 109.473 no
Si8 C23 H59 109.475 no
Si8 C23 H60 109.467 no
H58 C23 H59 109.470 no
H58 C23 H60 109.475 no
H59 C23 H60 109.468 no
Si8 C24 H61 109.483 no
Si8 C24 H62 109.474 no
Si8 C24 H63 109.467 no
H61 C24 H62 109.468 no
H61 C24 H63 109.474 no
H62 C24 H63 109.461 no
N6 C34 H72 120.267 no
C35 C34 H72 120.277 no
C34 C35 H73 119.181 no
C36 C35 H73 119.177 no
C35 C36 H74 120.253 no
C37 C36 H74 120.270 no
C36 C37 H75 119.743 no
C38 C37 H75 119.736 no
N6 C38 H76 117.562 no
C37 C38 H76 117.551 no
O2 C39 H77 110.510 no
O2 C39 H78 110.519 no
C40 C39 H77 110.529 no
C40 C39 H78 110.532 no
H77 C39 H78 108.692 no
C39 C40 H79 110.947 no
C39 C40 H80 110.949 no
C41 C40 H79 110.966 no
C41 C40 H80 110.950 no
H79 C40 H80 108.937 no
C40 C41 H81 110.320 no
C40 C41 H82 110.324 no
C42 C41 H81 110.307 no
C42 C41 H82 110.312 no
H81 C41 H82 108.570 no
O2 C42 H83 109.654 no
O2 C42 H84 109.642 no
C41 C42 H83 109.638 no
C41 C42 H84 109.635 no
H83 C42 H84 108.159 no

loop_
_geom_bond_atom_site_label_1
_geom_bond_atom_site_label_2
_geom_bond_distance
_geom_bond_publ_flag
Fe1 Fe2 2.8226(9) yes
Fe1 Fe3 2.8172(11) yes
Fe1 S1 2.2952(15) yes
Fe1 S2 2.2630(14) yes
Fe1 S3 2.3267(15) yes
Fe1 N1 1.984(4) yes
Fe2 S1 2.2524(14) yes
Fe2 S2 2.3103(15) yes
Fe2 S4 2.3413(14) yes
Fe2 Na2 3.203(2) yes
Fe2 N2 1.986(4) yes
Fe3 S1 2.3446(15) yes
Fe3 S3 2.3336(14) yes
Fe3 S4 2.2958(14) yes
Fe3 N3 1.936(5) yes
Fe4 S2 2.3353(15) yes
Fe4 S3 2.2851(14) yes
Fe4 S4 2.3477(14) yes
Fe4 N4 1.949(5) yes
S3 Na1 3.080(2) yes
S4 Na2 3.000(2) yes
Si1 N1 1.739(5) yes
Si1 C1 1.869(8) yes
Si1 C2 1.891(6) yes
Si1 C3 1.840(7) yes
Si2 N1 1.728(4) yes
Si2 C4 1.882(7) yes
Si2 C5 1.864(7) yes
Si2 C6 1.874(6) yes
Si3 N2 1.742(4) yes
Si3 C7 1.876(8) yes
Si3 C8 1.852(7) yes
Si3 C9 1.885(6) yes
Si4 N2 1.737(4) yes
Si4 C10 1.853(6) yes
Si4 C11 1.867(7) yes
Si4 C12 1.880(6) yes
Si5 N3 1.689(5) yes
Si5 C13 1.890(15) yes
Si5 C14 1.925(11) yes
Si5 C15 1.873(17) yes
Si5 C43 2.02(2) yes
Si5 C44 2.344(17) yes
Si5 C45 1.558(15) yes
Si6 N3 1.713(5) yes
Si6 C16 1.885(10) yes
Si6 C17 1.897(7) yes
Si6 C18 1.846(11) yes
Si7 N4 1.728(4) yes
Si7 C19 1.854(9) yes
Si7 C20 1.833(10) yes
Si7 C21 1.887(7) yes
Si8 N4 1.713(5) yes
Si8 C22 1.848(8) yes
Si8 C23 1.881(9) yes
Si8 C24 1.871(6) yes
Si9 N3 1.840(7) yes
Si9 C13 1.347(16) yes
Si9 C14 2.268(11) yes
Si9 C15 2.126(17) yes
Si9 C43 1.91(2) yes
Si9 C44 1.823(17) yes
Si9 C45 1.904(15) yes
Na1 O1 2.387(9) yes
Na1 O3 2.287(18) yes
Na1 N1 2.511(4) yes
Na1 N5 2.453(6) yes
Na2 O2 2.360(5) yes
Na2 N2 2.552(5) yes
Na2 N6 2.400(6) yes
O1 O3 0.49(2) yes
O1 C30 1.431(18) yes
O1 C33 1.498(16) yes
O1 C50 1.07(3) yes
O1 C52 1.79(3) yes
O2 C39 1.432(9) yes
O2 C42 1.422(8) yes
O3 C33 1.31(2) yes
O3 C50 1.52(3) yes
O3 C52 1.44(4) yes
N5 C25 1.358(13) yes
N5 C29 1.422(12) yes
N5 C46 1.410(6) yes
N5 C49 1.368(5) yes
N6 C34 1.340(11) yes
N6 C38 1.390(9) yes
C13 C44 0.65(2) yes
C14 C45 0.61(2) yes
C15 C43 1.27(2) yes
C25 C26 1.420(16) yes
C25 C46 0.743(12) yes
C25 C47 1.621(12) yes
C26 C27 1.381(16) yes
C26 C46 1.547(10) yes
C26 C47 0.790(12) yes
C27 C28 1.407(18) yes
C27 C47 1.282(11) yes
C27 C48 1.488(14) yes
C28 C29 1.400(16) yes
C28 C48 1.040(13) yes
C28 C49 1.861(13) yes
C29 C48 1.467(10) yes
C29 C49 0.971(11) yes
C30 C31 1.58(2) yes
C30 C50 0.57(4) yes
C30 C51 1.93(4) yes
C31 C32 1.49(2) yes
C31 C50 1.40(3) yes
C31 C51 0.96(3) yes
C32 C33 1.557(19) yes
C32 C51 0.80(4) yes
C32 C53 0.98(5) yes
C33 C50 1.93(3) yes
C33 C51 1.85(3) yes
C33 C52 0.85(3) yes
C33 C53 1.06(5) yes
C34 C35 1.404(13) yes
C35 C36 1.334(14) yes
C36 C37 1.259(15) yes
C37 C38 1.326(13) yes
C39 C40 1.587(11) yes
C40 C41 1.455(14) yes
C41 C42 1.441(9) yes
C46 C47 1.3624(2) yes
C48 C49 1.2897(2) yes
C50 C51 1.63(4) yes
C51 C53 1.59(6) yes
C52 C53 1.59(6) yes
C1 H1 0.980 no
C1 H2 0.980 no
C1 H3 0.980 no
C2 H4 0.980 no
C2 H5 0.980 no
C2 H6 0.980 no
C3 H7 0.980 no
C3 H8 0.980 no
C3 H9 0.980 no
C4 H10 0.980 no
C4 H11 0.980 no
C4 H12 0.980 no
C5 H13 0.980 no
C5 H14 0.980 no
C5 H15 0.980 no
C6 H16 0.980 no
C6 H17 0.980 no
C6 H18 0.980 no
C7 H19 0.980 no
C7 H20 0.980 no
C7 H21 0.980 no
C8 H22 0.980 no
C8 H23 0.980 no
C8 H24 0.980 no
C9 H25 0.980 no
C9 H26 0.980 no
C9 H27 0.980 no
C10 H28 0.980 no
C10 H29 0.980 no
C10 H30 0.980 no
C11 H31 0.980 no
C11 H32 0.980 no
C11 H33 0.980 no
C12 H34 0.980 no
C12 H35 0.980 no
C12 H36 0.980 no
C16 H37 0.980 no
C16 H38 0.980 no
C16 H39 0.980 no
C17 H40 0.980 no
C17 H41 0.980 no
C17 H42 0.980 no
C18 H43 0.980 no
C18 H44 0.980 no
C18 H45 0.980 no
C19 H46 0.980 no
C19 H47 0.980 no
C19 H48 0.980 no
C20 H49 0.980 no
C20 H50 0.980 no
C20 H51 0.980 no
C21 H52 0.980 no
C21 H53 0.980 no
C21 H54 0.980 no
C22 H55 0.980 no
C22 H56 0.980 no
C22 H57 0.980 no
C23 H58 0.980 no
C23 H59 0.980 no
C23 H60 0.980 no
C24 H61 0.980 no
C24 H62 0.980 no
C24 H63 0.980 no
C34 H72 0.950 no
C35 H73 0.950 no
C36 H74 0.950 no
C37 H75 0.950 no
C38 H76 0.950 no
C39 H77 0.990 no
C39 H78 0.990 no
C40 H79 0.990 no
C40 H80 0.990 no
C41 H81 0.990 no
C41 H82 0.990 no
C42 H83 0.990 no
C42 H84 0.990 no

loop_
_geom_contact_atom_site_label_1
_geom_contact_atom_site_label_2
_geom_contact_distance
_geom_contact_publ_flag
_geom_contact_site_symmetry_2
Fe1 C3 3.457(6) no .
Fe1 C6 3.594(6) no .
Fe2 C8 3.407(6) no .
Fe3 C14 3.334(11) no .
Fe3 C16 3.574(8) no .
Fe3 C45 3.588(17) no .
Fe4 C24 3.417(6) no .
S1 C44 3.356(19) no .
Si1 C4 3.441(8) no .
Si3 C12 3.482(7) no .
Si5 C18 3.559(9) no .
Si8 C19 3.597(8) no .
Na1 C2 3.487(8) no .
Na1 C5 3.432(7) no .
Na1 C24 3.396(7) no .
Na2 C9 3.571(7) no .
Na2 C11 3.549(6) no .
Na2 C14 3.240(12) no .
O1 C29 3.295(14) no .
O1 C49 3.385(8) no .
O2 C14 3.562(11) no .
O2 C38 3.309(10) no .
O3 C29 3.31(2) no .
O3 C49 3.256(18) no .
N5 C27 2.887(13) no .
N6 C36 2.764(11) no .
C2 C4 3.375(11) no .
C3 C17 3.521(11) no .
C9 C12 3.400(10) no .
C15 C18 3.167(17) no .
C18 C43 3.12(2) no .
C19 C23 3.195(10) no .
C25 C28 2.762(16) no .
C25 C48 2.308(10) no .
C26 C29 2.727(16) no .
C26 C49 2.648(13) no .
C28 C46 2.659(12) no .
C29 C47 2.551(12) no .
C31 C52 3.19(3) no .
C34 C37 2.693(13) no .
C35 C38 2.591(13) no .
C46 C48 2.4935(5) no .
C47 C49 2.7564(4) no .
C49 C52 3.38(4) no .
C11 C46 3.580(6) no 4_555
C15 C15 3.10(2) no 3_556
C23 C53 3.53(5) no 1_655
C26 C44 3.46(2) no 4_554
C28 C30 3.48(2) no 3_555
C29 C30 3.51(2) no 3_555
C30 C28 3.48(2) no 3_555
C30 C29 3.51(2) no 3_555
C31 C47 3.547(14) no 3_555
C44 C26 3.46(2) no 4_555
C46 C11 3.580(6) no 4_554
C47 C31 3.547(14) no 3_555
C53 C23 3.53(5) no 1_455
Fe1 H7 3.2564 no .
Fe1 H8 3.3674 no .
Fe1 H13 3.5198 no .
Fe1 H16 3.1970 no .
Fe1 H63 3.4764 no .
Fe2 H22 3.3531 no .
Fe2 H24 3.1658 no .
Fe2 H28 3.2405 no .
Fe2 H32 3.5230 no .
Fe3 H7 3.3273 no .
Fe3 H38 3.2044 no .
Fe4 H24 3.3539 no .
Fe4 H50 3.2282 no .
Fe4 H52 3.4766 no .
Fe4 H55 3.5967 no .
Fe4 H61 3.3947 no .
Fe4 H63 3.1781 no .
S1 H2 3.3425 no .
S1 H7 2.9771 no .
S1 H28 3.0452 no .
S1 H32 2.8773 no .
S2 H13 2.9179 no .
S2 H16 3.0651 no .
S2 H20 3.4180 no .
S2 H24 2.9654 no .
S2 H55 2.9637 no .
S2 H63 2.9704 no .
S3 H8 3.0767 no .
S3 H38 2.8183 no .
S3 H40 3.1032 no .
S3 H61 3.2115 no .
S3 H63 3.4913 no .
S4 H22 3.0818 no .
S4 H24 3.5907 no .
S4 H50 3.0351 no .
S4 H52 2.9325 no .
S4 H72 3.4142 no .
Si1 H10 3.1523 no .
Si1 H11 3.5446 no .
Si2 H1 3.2941 no .
Si2 H5 3.4871 no .
Si3 H34 3.2015 no .
Si3 H35 3.5808 no .
Si4 H19 3.3346 no .
Si4 H26 3.4969 no .
Si5 H43 3.4264 no .
Si5 H44 3.5121 no .
Si7 H59 3.4549 no .
Si8 H46 3.4667 no .
Si8 H47 3.5337 no .
Si9 H43 3.4096 no .
Na1 H4 2.9075 no .
Na1 H8 3.2708 no .
Na1 H15 2.7319 no .
Na1 H61 2.9511 no .
Na1 H63 3.0291 no .
Na2 H22 3.1932 no .
Na2 H25 2.9859 no .
Na2 H31 2.9227 no .
Na2 H72 3.4118 no .
Na2 H76 3.2839 no .
Na2 H77 3.4495 no .
Na2 H84 3.3243 no .
O1 H4 3.4773 no .
O1 H8 3.3813 no .
O1 H40 3.3996 no .
O2 H31 2.7143 no .
O2 H76 2.7436 no .
O2 H79 3.0136 no .
O2 H80 3.1296 no .
O2 H81 3.1255 no .
O2 H82 2.8562 no .
O3 H4 3.0144 no .
O3 H8 3.0916 no .
O3 H40 3.3422 no .
N1 H1 3.1831 no .
N1 H2 3.1767 no .
N1 H4 3.1631 no .
N1 H5 3.1609 no .
N1 H7 3.2632 no .
N1 H8 3.0738 no .
N1 H10 3.1880 no .
N1 H11 3.1981 no .
N1 H13 3.2912 no .
N1 H15 3.0150 no .
N1 H16 3.1768 no .
N1 H17 3.1694 no .
N2 H19 3.1974 no .
N2 H20 3.1855 no .
N2 H22 3.1016 no .
N2 H24 3.2432 no .
N2 H25 3.1727 no .
N2 H26 3.1743 no .
N2 H28 3.1702 no .
N2 H29 3.1672 no .
N2 H31 3.0850 no .
N2 H32 3.2497 no .
N2 H34 3.2090 no .
N2 H35 3.2156 no .
N3 H7 3.4843 no .
N3 H37 3.1411 no .
N3 H38 3.1397 no .
N3 H40 3.1914 no .
N3 H41 3.2073 no .
N3 H43 3.2337 no .
N3 H44 3.2148 no .
N4 H46 3.2310 no .
N4 H47 3.2255 no .
N4 H49 3.1115 no .
N4 H50 3.1303 no .
N4 H52 3.1700 no .
N4 H53 3.1795 no .
N4 H55 3.0971 no .
N4 H57 3.1872 no .
N4 H58 3.2423 no .
N4 H59 3.2439 no .
N4 H61 3.0355 no .
N4 H63 3.2279 no .
N5 H15 3.0315 no .
N6 H22 3.3108 no .
N6 H25 2.9643 no .
N6 H73 3.2199 no .
N6 H75 3.2514 no .
N6 H77 3.2536 no .
C1 H5 3.2797 no .
C1 H6 3.2058 no .
C1 H7 3.0678 no .
C1 H9 3.2116 no .
C1 H10 3.0757 no .
C1 H17 3.1346 no .
C2 H1 3.2628 no .
C2 H3 3.2130 no .
C2 H8 3.1544 no .
C2 H9 2.9420 no .
C2 H10 3.0992 no .
C2 H11 3.0135 no .
C3 H2 3.1843 no .
C3 H3 3.1041 no .
C3 H4 3.0599 no .
C3 H6 3.0505 no .
C3 H40 2.9656 no .
C3 H41 3.2046 no .
C4 H1 3.1186 no .
C4 H5 2.6405 no .
C4 H14 2.9792 no .
C4 H15 3.3339 no .
C4 H17 3.1839 no .
C4 H18 3.1159 no .
C5 H11 3.1555 no .
C5 H12 3.1342 no .
C5 H16 3.1786 no .
C5 H18 3.1486 no .
C5 H63 2.9403 no .
C6 H1 3.3703 no .
C6 H10 3.1840 no .
C6 H12 3.1193 no .
C6 H13 3.0403 no .
C6 H14 3.2989 no .
C6 H28 3.0904 no .
C6 H29 3.5631 no .
C7 H23 3.1864 no .
C7 H24 3.0877 no .
C7 H26 3.2493 no .
C7 H27 3.1810 no .
C7 H29 3.1981 no .
C7 H34 3.1476 no .
C8 H20 3.1783 no .
C8 H21 3.1051 no .
C8 H25 3.1062 no .
C8 H27 3.0797 no .
C8 H52 3.1145 no .
C8 H53 3.2895 no .
C9 H19 3.2361 no .
C9 H21 3.1897 no .
C9 H22 3.1772 no .
C9 H23 3.0007 no .
C9 H34 3.1180 no .
C9 H35 3.0470 no .
C10 H16 3.1183 no .
C10 H17 3.5320 no .
C10 H19 3.4317 no .
C10 H32 3.0896 no .
C10 H33 3.2107 no .
C10 H34 3.1782 no .
C10 H36 3.1009 no .
C11 H28 3.1711 no .
C11 H30 3.1205 no .
C11 H35 3.1103 no .
C11 H36 3.0870 no .
C11 H83 3.2023 no .
C12 H19 3.1873 no .
C12 H26 2.6642 no .
C12 H29 3.1755 no .
C12 H30 3.0923 no .
C12 H31 3.2216 no .
C12 H33 2.9830 no .
C13 H7 3.3620 no .
C14 H31 3.2933 no .
C14 H32 3.3292 no .
C14 H78 3.1173 no .
C15 H43 2.9168 no .
C15 H44 2.7739 no .
C16 H40 3.1300 no .
C16 H42 3.1093 no .
C16 H44 3.2157 no .
C16 H45 3.1139 no .
C16 H49 3.3700 no .
C16 H50 3.1634 no .
C17 H7 3.5166 no .
C17 H8 2.9181 no .
C17 H9 3.5988 no .
C17 H38 3.1312 no .
C17 H39 3.1029 no .
C17 H43 3.0999 no .
C17 H45 3.0456 no .
C18 H37 3.2374 no .
C18 H39 3.1097 no .
C18 H41 3.1310 no .
C18 H42 3.0385 no .
C19 H49 3.2493 no .
C19 H51 3.0870 no .
C19 H53 3.0562 no .
C19 H54 3.0017 no .
C19 H58 3.2324 no .
C19 H59 2.5877 no .
C20 H37 3.2943 no .
C20 H38 3.2498 no .
C20 H47 3.2264 no .
C20 H48 3.1152 no .
C20 H52 3.1374 no .
C20 H54 3.1022 no .
C21 H22 3.0700 no .
C21 H24 3.5690 no .
C21 H46 3.0274 no .
C21 H48 3.0143 no .
C21 H50 3.1111 no .
C21 H51 3.1045 no .
C21 H72 2.9302 no .
C22 H59 3.1601 no .
C22 H60 3.0830 no .
C22 H62 3.2569 no .
C22 H63 3.1043 no .
C23 H46 2.9915 no .
C23 H47 2.7580 no .
C23 H56 3.1078 no .
C23 H57 3.1191 no .
C23 H61 3.2237 no .
C23 H62 2.9321 no .
C24 H13 3.4758 no .
C24 H15 3.1992 no .
C24 H55 3.2449 no .
C24 H56 3.1054 no .
C24 H58 3.0779 no .
C24 H60 3.0630 no .
C25 H11 3.4262 no .
C25 H15 3.0068 no .
C30 H61 3.4154 no .
C31 H40 3.4811 no .
C31 H42 3.5285 no .
C32 H40 3.4098 no .
C32 H42 3.2981 no .
C33 H4 3.4273 no .
C33 H8 3.3942 no .
C33 H40 3.2193 no .
C34 H22 3.3279 no .
C34 H52 3.0755 no .
C34 H54 3.5953 no .
C34 H74 3.2505 no .
C34 H76 3.1452 no .
C35 H75 3.1043 no .
C35 H76 3.5395 no .
C36 H72 3.2404 no .
C36 H76 3.0799 no .
C37 H73 3.0905 no .
C38 H25 3.1661 no .
C38 H72 3.1685 no .
C38 H73 3.5412 no .
C38 H74 3.1080 no .
C38 H77 3.0856 no .
C38 H84 3.5252 no .
C39 H76 3.1702 no .
C39 H81 3.1841 no .
C39 H82 2.9287 no .
C39 H83 2.8703 no .
C39 H84 3.0699 no .
C40 H83 2.8350 no .
C40 H84 3.1161 no .
C41 H76 3.2443 no .
C41 H77 3.0003 no .
C41 H78 3.1197 no .
C42 H31 2.9350 no .
C42 H35 3.3709 no .
C42 H76 2.9964 no .
C42 H77 3.0040 no .
C42 H78 2.9578 no .
C42 H79 2.8668 no .
C42 H80 3.1015 no .
C43 H43 2.5289 no .
C43 H44 3.0964 no .
C44 H7 3.0199 no .
C45 H78 3.1794 no .
C46 H15 2.9428 no .
C49 H4 3.5374 no .
C50 H40 3.3800 no .
C52 H4 2.7869 no .
C52 H8 3.4509 no .
C53 H40 3.5539 no .
H1 H5 3.1581 no .
H1 H6 3.4646 no .
H1 H10 2.3393 no .
H1 H17 2.6689 no .
H2 H7 2.9522 no .
H2 H9 3.5335 no .
H2 H17 2.9004 no .
H3 H5 3.4991 no .
H3 H6 3.0281 no .
H3 H7 3.2181 no .
H3 H9 3.0185 no .
H4 H8 2.9827 no .
H4 H9 3.1336 no .
H4 H11 3.3067 no .
H5 H10 2.3763 no .
H5 H11 2.2038 no .
H5 H12 3.5266 no .
H6 H8 3.4133 no .
H6 H9 2.7520 no .
H7 H40 3.1056 no .
H7 H41 3.1777 no .
H8 H40 2.1885 no .
H8 H41 2.8393 no .
H9 H40 3.2182 no .
H9 H41 3.0623 no .
H10 H17 3.0501 no .
H10 H18 3.3801 no .
H11 H14 3.1415 no .
H11 H15 3.2034 no .
H12 H14 2.8124 no .
H12 H17 3.3845 no .
H12 H18 2.9111 no .
H13 H16 2.9008 no .
H13 H18 3.1937 no .
H13 H63 2.5646 no .
H14 H16 3.6000 no .
H14 H18 3.1391 no .
H15 H61 3.5566 no .
H15 H62 3.1707 no .
H15 H63 2.4679 no .
H16 H28 2.4975 no .
H16 H29 2.8715 no .
H17 H28 2.8164 no .
H17 H29 3.5567 no .
H19 H26 3.1197 no .
H19 H27 3.4366 no .
H19 H29 2.7308 no .
H19 H34 2.4134 no .
H20 H23 3.4922 no .
H20 H24 2.9618 no .
H20 H29 2.9726 no .
H21 H23 2.9882 no .
H21 H24 3.2508 no .
H21 H26 3.4677 no .
H21 H27 2.9993 no .
H22 H25 3.0185 no .
H22 H27 3.4209 no .
H22 H52 2.3687 no .
H22 H53 2.9227 no .
H22 H72 2.9455 no .
H23 H25 3.2130 no .
H23 H27 2.8068 no .
H23 H52 3.4240 no .
H23 H53 3.2055 no .
H24 H52 3.1474 no .
H24 H53 3.1922 no .
H24 H55 2.9068 no .
H24 H57 3.5526 no .
H25 H35 3.3069 no .
H25 H76 3.0256 no .
H25 H84 3.2304 no .
H26 H34 2.3768 no .
H26 H35 2.2503 no .
H26 H36 3.5537 no .
H26 H84 3.3788 no .
H28 H32 2.9507 no .
H28 H33 3.5033 no .
H29 H34 3.0509 no .
H29 H36 3.3737 no .
H30 H32 3.2615 no .
H30 H33 3.0245 no .
H30 H34 3.3661 no .
H30 H36 2.8828 no .
H31 H35 3.0652 no .
H31 H36 3.4746 no .
H31 H83 2.4273 no .
H31 H84 3.2340 no .
H33 H35 3.1748 no .
H33 H36 2.7922 no .
H33 H83 3.2142 no .
H35 H83 3.0957 no .
H35 H84 2.7817 no .
H37 H44 3.1301 no .
H37 H45 3.4255 no .
H37 H49 3.1683 no .
H37 H50 2.6707 no .
H37 H51 3.5829 no .
H38 H40 2.9606 no .
H38 H42 3.3482 no .
H38 H49 2.8324 no .
H38 H50 2.7696 no .
H39 H40 3.3375 no .
H39 H42 2.9094 no .
H39 H44 3.3873 no .
H39 H45 2.8893 no .
H41 H43 2.9688 no .
H41 H45 3.3313 no .
H42 H43 3.2770 no .
H42 H45 2.8155 no .
H46 H53 2.8593 no .
H46 H54 3.2166 no .
H46 H57 3.5101 no .
H46 H58 3.3001 no .
H46 H59 2.1959 no .
H47 H49 3.1629 no .
H47 H51 3.3773 no .
H47 H58 2.5517 no .
H47 H59 2.2723 no .
H48 H49 3.4493 no .
H48 H51 2.8751 no .
H48 H53 3.2740 no .
H48 H54 2.7886 no .
H48 H59 3.4686 no .
H50 H52 2.9611 no .
H50 H54 3.3261 no .
H51 H52 3.3665 no .
H51 H54 2.9172 no .
H52 H72 2.2112 no .
H53 H72 3.4501 no .
H54 H72 2.8361 no .
H54 H73 3.5184 no .
H55 H63 3.0286 no .
H56 H59 3.3951 no .
H56 H60 2.8968 no .
H56 H62 3.0424 no .
H56 H63 3.2054 no .
H57 H59 2.9895 no .
H57 H60 3.3025 no .
H58 H61 3.0599 no .
H58 H62 3.1011 no .
H60 H61 3.4847 no .
H60 H62 2.7414 no .
H72 H73 2.3468 no .
H73 H74 2.2763 no .
H74 H75 2.2105 no .
H75 H76 2.2385 no .
H76 H77 2.8403 no .
H76 H82 2.7987 no .
H76 H84 2.6678 no .
H77 H79 2.8376 no .
H77 H80 2.2922 no .
H77 H82 3.2583 no .
H77 H84 3.5662 no .
H78 H79 2.2930 no .
H78 H80 2.7528 no .
H78 H83 3.2490 no .
H79 H81 2.1750 no .
H79 H82 2.7656 no .
H79 H83 3.0694 no .
H80 H81 2.5915 no .
H80 H82 2.1720 no .
H81 H83 2.1456 no .
H81 H84 2.5366 no .
H82 H83 2.7509 no .
H82 H84 2.1491 no .
S2 H81 3.3728 no 4_554
S4 H74 3.5226 no 3_656
Si5 H74 3.4624 no 3_656
O2 H14 3.4334 no 4_555
N3 H74 3.2484 no 3_656
C1 H82 3.3431 no 4_454
C2 H26 3.3397 no 4_454
C2 H82 3.4510 no 4_454
C2 H84 2.9560 no 4_454
C3 H57 3.5982 no 1_455
C5 H31 3.4022 no 4_554
C5 H33 3.5397 no 4_554
C5 H78 3.5534 no 4_554
C5 H79 3.5181 no 4_554
C5 H83 3.2661 no 4_554
C6 H45 3.0059 no 2_555
C6 H79 2.9562 no 4_554
C7 H48 3.5064 no 2_655
C7 H81 3.5014 no 4_554
C9 H5 3.1970 no 4_655
C9 H11 3.4025 no 4_655
C10 H48 3.5501 no 2_655
C11 H14 3.3010 no 4_555
C13 H12 3.5216 no 4_555
C13 H23 3.1902 no 1_455
C13 H27 3.1690 no 1_455
C14 H14 3.3722 no 4_555
C14 H73 3.5558 no 3_656
C14 H74 3.4180 no 3_656
C15 H12 3.2944 no 4_555
C15 H44 3.1513 no 3_556
C15 H74 3.5125 no 3_656
C16 H17 3.5735 no 2_545
C16 H74 3.5887 no 3_656
C16 H75 3.2241 no 3_656
C17 H46 3.5085 no 1_455
C17 H53 3.2460 no 1_455
C18 H18 3.0672 no 2_545
C19 H19 3.2090 no 2_645
C19 H29 3.2516 no 2_645
C19 H80 3.5148 no 3_656
C20 H75 3.5190 no 3_656
C20 H80 3.3697 no 3_656
C21 H41 3.4313 no 1_655
C21 H43 3.4418 no 1_655
C22 H9 3.4539 no 1_655
C22 H81 3.3538 no 4_554
C22 H83 3.5327 no 4_554
C25 H27 3.4284 no 4_454
C25 H32 3.4877 no 4_554
C25 H33 3.5673 no 4_554
C26 H2 3.3837 no 4_554
C26 H27 3.5973 no 4_454
C26 H32 3.4711 no 4_554
C27 H2 3.4075 no 4_554
C27 H21 3.5740 no 4_454
C27 H49 2.9411 no 3_555
C28 H49 2.9490 no 3_555
C28 H58 3.2817 no 3_555
C29 H58 3.2757 no 3_555
C31 H30 3.1178 no 2_545
C32 H30 3.1801 no 2_545
C32 H36 3.4220 no 2_545
C32 H59 3.3428 no 1_455
C32 H60 3.3193 no 3_555
C33 H60 3.5593 no 3_555
C35 H77 3.4286 no 3_656
C36 H37 3.2826 no 3_656
C37 H10 3.2684 no 4_655
C37 H37 3.0242 no 3_656
C37 H50 3.4078 no 3_656
C38 H10 3.4824 no 4_655
C39 H14 3.5127 no 4_555
C39 H18 3.5139 no 4_555
C39 H54 3.5802 no 3_656
C39 H73 3.2701 no 3_656
C40 H13 3.4725 no 4_555
C40 H16 3.4879 no 4_555
C40 H18 3.3737 no 4_555
C40 H20 3.1431 no 4_555
C40 H48 3.4726 no 3_656
C40 H51 3.3784 no 3_656
C41 H3 3.4795 no 4_655
C41 H6 3.1010 no 4_655
C41 H13 3.5116 no 4_555
C41 H20 3.1429 no 4_555
C41 H55 3.4349 no 4_555
C42 H6 2.9525 no 4_655
C42 H13 3.3463 no 4_555
C42 H56 3.5599 no 4_555
C43 H12 3.2413 no 4_555
C44 H23 3.1972 no 1_455
C44 H27 3.0839 no 1_455
C45 H12 3.2802 no 4_555
C45 H14 3.3462 no 4_555
C45 H74 3.4404 no 3_656
C46 H32 3.2021 no 4_554
C46 H33 3.0491 no 4_554
C47 H2 3.5364 no 4_554
C47 H32 3.3185 no 4_554
C47 H33 3.5096 no 4_554
C48 H19 3.4403 no 4_454
C48 H21 3.5297 no 4_454
C48 H47 3.3967 no 3_555
C48 H49 3.3798 no 3_555
C48 H58 3.3659 no 3_555
C49 H26 3.5106 no 4_454
C49 H58 3.3204 no 3_555
C51 H30 3.3034 no 2_545
C51 H36 3.5984 no 2_545
C51 H60 3.3016 no 3_555
C51 H62 3.2255 no 3_555
C52 H57 3.5267 no 1_455
C52 H58 3.3765 no 3_555
C52 H60 3.5213 no 3_555
C53 H57 3.5867 no 1_455
C53 H58 3.5690 no 3_555
C53 H59 2.8593 no 1_455
C53 H60 3.3350 no 1_455
C53 H60 3.0163 no 3_555
H1 H37 3.3586 no 2_555
H1 H39 3.3503 no 2_555
H1 H75 3.0169 no 4_454
H1 H82 3.4821 no 4_454
H2 C26 3.3837 no 4_555
H2 C27 3.4075 no 4_555
H2 C47 3.5364 no 4_555
H3 C41 3.4795 no 4_454
H3 H21 3.1295 no 1_455
H3 H82 2.5512 no 4_454
H4 H26 3.1929 no 4_454
H4 H35 3.4301 no 4_454
H4 H84 3.4688 no 4_454
H5 C9 3.1970 no 4_454
H5 H25 2.9333 no 4_454
H5 H26 2.8128 no 4_454
H5 H27 3.3334 no 4_454
H5 H76 3.3265 no 4_454
H5 H84 2.9298 no 4_454
H6 C41 3.1010 no 4_454
H6 C42 2.9525 no 4_454
H6 H26 3.5007 no 4_454
H6 H35 3.3367 no 4_454
H6 H56 3.2219 no 1_455
H6 H81 3.2153 no 4_454
H6 H82 2.6757 no 4_454
H6 H83 3.3194 no 4_454
H6 H84 2.1838 no 4_454
H8 H57 3.5385 no 1_455
H9 C22 3.4539 no 1_455
H9 H23 3.5209 no 1_455
H9 H55 3.3663 no 1_455
H9 H57 2.8070 no 1_455
H10 C37 3.2684 no 4_454
H10 C38 3.4824 no 4_454
H10 H75 2.8435 no 4_454
H10 H76 3.2972 no 4_454
H11 C9 3.4025 no 4_454
H11 H25 3.2449 no 4_454
H11 H26 3.5034 no 4_454
H11 H27 2.9230 no 4_454
H12 C13 3.5216 no 4_554
H12 C15 3.2944 no 4_554
H12 C43 3.2413 no 4_554
H12 C45 3.2802 no 4_554
H12 H44 3.4129 no 2_555
H13 C40 3.4725 no 4_554
H13 C41 3.5116 no 4_554
H13 C42 3.3463 no 4_554
H13 H31 3.4686 no 4_554
H13 H78 3.4387 no 4_554
H13 H79 2.8892 no 4_554
H13 H81 3.1932 no 4_554
H13 H83 2.6468 no 4_554
H14 O2 3.4334 no 4_554
H14 C11 3.3010 no 4_554
H14 C14 3.3722 no 4_554
H14 C39 3.5127 no 4_554
H14 C45 3.3462 no 4_554
H14 H31 2.7847 no 4_554
H14 H32 3.3389 no 4_554
H14 H33 3.2547 no 4_554
H14 H78 2.9279 no 4_554
H14 H79 3.5059 no 4_554
H14 H83 3.0831 no 4_554
H15 H31 3.4418 no 4_554
H15 H33 3.1319 no 4_554
H16 C40 3.4879 no 4_554
H16 H45 3.5199 no 2_555
H16 H79 2.5056 no 4_554
H17 C16 3.5735 no 2_555
H17 H39 2.7745 no 2_555
H17 H45 2.9504 no 2_555
H18 C18 3.0672 no 2_555
H18 C39 3.5139 no 4_554
H18 C40 3.3737 no 4_554
H18 H44 3.0759 no 2_555
H18 H45 2.2514 no 2_555
H18 H78 2.8148 no 4_554
H18 H79 2.5951 no 4_554
H19 C19 3.2090 no 2_655
H19 C48 3.4403 no 4_655
H19 H47 2.7351 no 2_655
H19 H48 2.7887 no 2_655
H19 H80 3.5777 no 4_554
H20 C40 3.1431 no 4_554
H20 C41 3.1429 no 4_554
H20 H48 3.3889 no 2_655
H20 H79 2.9108 no 4_554
H20 H80 2.9552 no 4_554
H20 H81 2.6483 no 4_554
H20 H82 3.2188 no 4_554
H21 C27 3.5740 no 4_655
H21 C48 3.5297 no 4_655
H21 H3 3.1295 no 1_655
H21 H81 3.5424 no 4_554
H21 H82 3.5720 no 4_554
H23 C13 3.1902 no 1_655
H23 C44 3.1972 no 1_655
H23 H9 3.5209 no 1_655
H25 H5 2.9333 no 4_655
H25 H11 3.2449 no 4_655
H26 C2 3.3397 no 4_655
H26 C49 3.5106 no 4_655
H26 H4 3.1929 no 4_655
H26 H5 2.8128 no 4_655
H26 H6 3.5007 no 4_655
H26 H11 3.5034 no 4_655
H27 C13 3.1690 no 1_655
H27 C25 3.4284 no 4_655
H27 C26 3.5973 no 4_655
H27 C44 3.0839 no 1_655
H27 H5 3.3334 no 4_655
H27 H11 2.9230 no 4_655
H29 C19 3.2516 no 2_655
H29 H46 3.2486 no 2_655
H29 H47 3.3405 no 2_655
H29 H48 2.6654 no 2_655
H29 H79 3.5364 no 4_554
H30 C31 3.1178 no 2_555
H30 C32 3.1801 no 2_555
H30 C51 3.3034 no 2_555
H30 H42 3.5266 no 2_555
H30 H46 3.5345 no 2_655
H31 C5 3.4022 no 4_555
H31 H13 3.4686 no 4_555
H31 H14 2.7847 no 4_555
H31 H15 3.4418 no 4_555
H32 C25 3.4877 no 4_555
H32 C26 3.4711 no 4_555
H32 C46 3.2021 no 4_555
H32 C47 3.3185 no 4_555
H32 H14 3.3389 no 4_555
H33 C5 3.5397 no 4_555
H33 C25 3.5673 no 4_555
H33 C46 3.0491 no 4_555
H33 C47 3.5096 no 4_555
H33 H14 3.2547 no 4_555
H33 H15 3.1319 no 4_555
H33 H62 3.1313 no 4_555
H34 H47 2.9823 no 2_655
H35 H4 3.4301 no 4_655
H35 H6 3.3367 no 4_655
H35 H56 3.2650 no 4_555
H36 C32 3.4220 no 2_555
H36 C51 3.5984 no 2_555
H36 H56 3.4180 no 4_555
H36 H60 3.5367 no 4_555
H37 C36 3.2826 no 3_656
H37 C37 3.0242 no 3_656
H37 H1 3.3586 no 2_545
H37 H74 2.8177 no 3_656
H37 H75 2.2525 no 3_656
H39 H1 3.3503 no 2_545
H39 H17 2.7745 no 2_545
H39 H75 3.5794 no 3_656
H41 C21 3.4313 no 1_455
H41 H46 3.3782 no 1_455
H41 H53 2.4961 no 1_455
H41 H57 3.3713 no 1_455
H42 H30 3.5266 no 2_545
H42 H46 2.7819 no 1_455
H42 H53 3.2109 no 1_455
H43 C21 3.4418 no 1_455
H43 H53 3.0632 no 1_455
H43 H54 2.9685 no 1_455
H43 H73 3.4825 no 1_455
H44 C15 3.1513 no 3_556
H44 H12 3.4129 no 2_545
H44 H18 3.0759 no 2_545
H44 H74 3.4678 no 3_656
H45 C6 3.0059 no 2_545
H45 H16 3.5199 no 2_545
H45 H17 2.9504 no 2_545
H45 H18 2.2514 no 2_545
H45 H54 3.3675 no 1_455
H45 H78 3.4525 no 3_556
H46 C17 3.5085 no 1_655
H46 H29 3.2486 no 2_645
H46 H30 3.5345 no 2_645
H46 H41 3.3782 no 1_655
H46 H42 2.7819 no 1_655
H47 C48 3.3967 no 3_555
H47 H19 2.7351 no 2_645
H47 H29 3.3405 no 2_645
H47 H34 2.9823 no 2_645
H48 C7 3.5064 no 2_645
H48 C10 3.5501 no 2_645
H48 C40 3.4726 no 3_656
H48 H19 2.7887 no 2_645
H48 H20 3.3889 no 2_645
H48 H29 2.6654 no 2_645
H48 H79 3.4289 no 3_656
H48 H80 2.6637 no 3_656
H49 C27 2.9411 no 3_555
H49 C28 2.9490 no 3_555
H49 C48 3.3798 no 3_555
H50 C37 3.4078 no 3_656
H50 H75 2.9919 no 3_656
H51 C40 3.3784 no 3_656
H51 H75 3.2346 no 3_656
H51 H77 3.5019 no 3_656
H51 H80 2.4678 no 3_656
H51 H82 3.3547 no 3_656
H53 C17 3.2460 no 1_655
H53 H41 2.4961 no 1_655
H53 H42 3.2109 no 1_655
H53 H43 3.0632 no 1_655
H54 C39 3.5802 no 3_656
H54 H43 2.9685 no 1_655
H54 H45 3.3675 no 1_655
H54 H77 2.9437 no 3_656
H54 H80 3.0510 no 3_656
H55 C41 3.4349 no 4_554
H55 H9 3.3663 no 1_655
H55 H81 2.5696 no 4_554
H55 H83 3.2041 no 4_554
H56 C42 3.5599 no 4_554
H56 H6 3.2219 no 1_655
H56 H35 3.2650 no 4_554
H56 H36 3.4180 no 4_554
H56 H81 3.3181 no 4_554
H56 H83 2.9580 no 4_554
H56 H84 3.4477 no 4_554
H57 C3 3.5982 no 1_655
H57 C52 3.5267 no 1_655
H57 C53 3.5867 no 1_655
H57 H8 3.5385 no 1_655
H57 H9 2.8070 no 1_655
H57 H41 3.3713 no 1_655
H58 C28 3.2817 no 3_555
H58 C29 3.2757 no 3_555
H58 C48 3.3659 no 3_555
H58 C49 3.3204 no 3_555
H58 C52 3.3765 no 3_555
H58 C53 3.5690 no 3_555
H59 C32 3.3428 no 1_655
H59 C53 2.8593 no 1_655
H60 C32 3.3193 no 3_555
H60 C33 3.5593 no 3_555
H60 C51 3.3016 no 3_555
H60 C52 3.5213 no 3_555
H60 C53 3.3350 no 1_655
H60 C53 3.0163 no 3_555
H60 H36 3.5367 no 4_554
H62 C51 3.2255 no 3_555
H62 H33 3.1313 no 4_554
H72 H77 3.5034 no 3_656
H73 C14 3.5558 no 3_656
H73 C39 3.2701 no 3_656
H73 H43 3.4825 no 1_655
H73 H77 2.6015 no 3_656
H73 H78 3.1197 no 3_656
H74 S4 3.5226 no 3_656
H74 Si5 3.4624 no 3_656
H74 N3 3.2484 no 3_656
H74 C14 3.4180 no 3_656
H74 C15 3.5125 no 3_656
H74 C16 3.5887 no 3_656
H74 C45 3.4404 no 3_656
H74 H37 2.8177 no 3_656
H74 H44 3.4678 no 3_656
H75 C16 3.2241 no 3_656
H75 C20 3.5190 no 3_656
H75 H1 3.0169 no 4_655
H75 H10 2.8435 no 4_655
H75 H37 2.2525 no 3_656
H75 H39 3.5794 no 3_656
H75 H50 2.9919 no 3_656
H75 H51 3.2346 no 3_656
H76 H5 3.3265 no 4_655
H76 H10 3.2972 no 4_655
H77 C35 3.4286 no 3_656
H77 H51 3.5019 no 3_656
H77 H54 2.9437 no 3_656
H77 H72 3.5034 no 3_656
H77 H73 2.6015 no 3_656
H78 C5 3.5534 no 4_555
H78 H13 3.4387 no 4_555
H78 H14 2.9279 no 4_555
H78 H18 2.8148 no 4_555
H78 H45 3.4525 no 3_556
H78 H73 3.1197 no 3_656
H79 C5 3.5181 no 4_555
H79 C6 2.9562 no 4_555
H79 H13 2.8892 no 4_555
H79 H14 3.5059 no 4_555
H79 H16 2.5056 no 4_555
H79 H18 2.5951 no 4_555
H79 H20 2.9108 no 4_555
H79 H29 3.5364 no 4_555
H79 H48 3.4289 no 3_656
H80 C19 3.5148 no 3_656
H80 C20 3.3697 no 3_656
H80 H19 3.5777 no 4_555
H80 H20 2.9552 no 4_555
H80 H48 2.6637 no 3_656
H80 H51 2.4678 no 3_656
H80 H54 3.0510 no 3_656
H81 S2 3.3728 no 4_555
H81 C7 3.5014 no 4_555
H81 C22 3.3538 no 4_555
H81 H6 3.2153 no 4_655
H81 H13 3.1932 no 4_555
H81 H20 2.6483 no 4_555
H81 H21 3.5424 no 4_555
H81 H55 2.5696 no 4_555
H81 H56 3.3181 no 4_555
H82 C1 3.3431 no 4_655
H82 C2 3.4510 no 4_655
H82 H1 3.4821 no 4_655
H82 H3 2.5512 no 4_655
H82 H6 2.6757 no 4_655
H82 H20 3.2188 no 4_555
H82 H21 3.5720 no 4_555
H82 H51 3.3547 no 3_656
H83 C5 3.2661 no 4_555
H83 C22 3.5327 no 4_555
H83 H6 3.3194 no 4_655
H83 H13 2.6468 no 4_555
H83 H14 3.0831 no 4_555
H83 H55 3.2041 no 4_555
H83 H56 2.9580 no 4_555
H84 C2 2.9560 no 4_655
H84 H4 3.4688 no 4_655
H84 H5 2.9298 no 4_655
H84 H6 2.1838 no 4_655
H84 H56 3.4477 no 4_555

loop_
_geom_torsion_atom_site_label_1
_geom_torsion_atom_site_label_2
_geom_torsion_atom_site_label_3
_geom_torsion_atom_site_label_4
_geom_torsion
_geom_torsion_publ_flag
Fe2 Fe1 Fe3 S1 60.73(2) no
Fe2 Fe1 Fe3 S3 -131.24(3) no
Fe2 Fe1 Fe3 S4 -34.34(2) no
Fe2 Fe1 Fe3 N3 142.32(6) no
Fe3 Fe1 Fe2 S1 -64.41(3) no
Fe3 Fe1 Fe2 S2 134.40(3) no
Fe3 Fe1 Fe2 S4 33.45(3) no
Fe3 Fe1 Fe2 Na2 -11.79(6) no
Fe3 Fe1 Fe2 N2 -147.97(8) no
Fe2 Fe1 S1 Fe2 0.000(13) no
Fe2 Fe1 S1 Fe3 -80.49(3) no
S1 Fe1 Fe2 S1 0.00(4) no
S1 Fe1 Fe2 S2 -161.20(5) no
S1 Fe1 Fe2 S4 97.85(5) no
S1 Fe1 Fe2 Na2 52.62(7) no
S1 Fe1 Fe2 N2 -83.56(8) no
Fe2 Fe1 S2 Fe2 0.000(13) no
Fe2 Fe1 S2 Fe4 78.56(3) no
S2 Fe1 Fe2 S1 161.20(5) no
S2 Fe1 Fe2 S2 -0.00(4) no
S2 Fe1 Fe2 S4 -100.95(5) no
S2 Fe1 Fe2 Na2 -146.18(7) no
S2 Fe1 Fe2 N2 77.64(8) no
Fe2 Fe1 S3 Fe3 42.10(4) no
Fe2 Fe1 S3 Fe4 -37.96(4) no
Fe2 Fe1 S3 Na1 -161.08(3) no
S3 Fe1 Fe2 S1 -101.93(4) no
S3 Fe1 Fe2 S2 96.87(4) no
S3 Fe1 Fe2 S4 -4.08(5) no
S3 Fe1 Fe2 Na2 -49.31(8) no
S3 Fe1 Fe2 N2 174.51(7) no
Fe2 Fe1 N1 Si1 -93.8(3) no
Fe2 Fe1 N1 Si2 50.2(4) no
Fe2 Fe1 N1 Na1 160.34(14) no
N1 Fe1 Fe2 S1 71.5(3) no
N1 Fe1 Fe2 S2 -89.7(3) no
N1 Fe1 Fe2 S4 169.4(3) no
N1 Fe1 Fe2 Na2 124.2(3) no
N1 Fe1 Fe2 N2 -12.0(3) no
Fe3 Fe1 S1 Fe2 80.49(3) no
Fe3 Fe1 S1 Fe3 0.000(15) no
S1 Fe1 Fe3 S1 0.00(3) no
S1 Fe1 Fe3 S3 168.03(4) no
S1 Fe1 Fe3 S4 -95.07(4) no
S1 Fe1 Fe3 N3 81.59(7) no
Fe3 Fe1 S2 Fe2 -39.80(4) no
Fe3 Fe1 S2 Fe4 38.77(4) no
S2 Fe1 Fe3 S1 96.14(4) no
S2 Fe1 Fe3 S3 -95.83(4) no
S2 Fe1 Fe3 S4 1.07(5) no
S2 Fe1 Fe3 N3 177.74(6) no
Fe3 Fe1 S3 Fe3 0.000(16) no
Fe3 Fe1 S3 Fe4 -80.06(3) no
Fe3 Fe1 S3 Na1 156.83(4) no
S3 Fe1 Fe3 S1 -168.03(5) no
S3 Fe1 Fe3 S3 0.00(4) no
S3 Fe1 Fe3 S4 96.90(5) no
S3 Fe1 Fe3 N3 -86.43(7) no
Fe3 Fe1 N1 Si1 22.9(3) no
Fe3 Fe1 N1 Si2 166.93(9) no
Fe3 Fe1 N1 Na1 -82.89(18) no
N1 Fe1 Fe3 S1 -88.78(17) no
N1 Fe1 Fe3 S3 79.25(17) no
N1 Fe1 Fe3 S4 176.15(17) no
N1 Fe1 Fe3 N3 -7.18(19) no
S1 Fe1 S2 Fe2 14.81(5) no
S1 Fe1 S2 Fe4 93.37(5) no
S2 Fe1 S1 Fe2 -15.17(5) no
S2 Fe1 S1 Fe3 -95.65(4) no
S1 Fe1 S3 Fe3 -9.95(4) no
S1 Fe1 S3 Fe4 -90.02(4) no
S1 Fe1 S3 Na1 146.87(4) no
S3 Fe1 S1 Fe2 90.38(4) no
S3 Fe1 S1 Fe3 9.89(4) no
S1 Fe1 N1 Si1 -39.5(2) no
S1 Fe1 N1 Si2 104.6(2) no
S1 Fe1 N1 Na1 -145.27(8) no
N1 Fe1 S1 Fe2 -148.50(13) no
N1 Fe1 S1 Fe3 131.01(13) no
S2 Fe1 S3 Fe3 95.74(4) no
S2 Fe1 S3 Fe4 15.67(5) no
S2 Fe1 S3 Na1 -107.44(4) no
S3 Fe1 S2 Fe2 -93.88(4) no
S3 Fe1 S2 Fe4 -15.31(4) no
S2 Fe1 N1 Si1 -162.74(14) no
S2 Fe1 N1 Si2 -18.7(3) no
S2 Fe1 N1 Na1 91.45(13) no
N1 Fe1 S2 Fe2 144.15(14) no
N1 Fe1 S2 Fe4 -137.29(14) no
S3 Fe1 N1 Si1 79.3(2) no
S3 Fe1 N1 Si2 -136.68(17) no
S3 Fe1 N1 Na1 -26.50(15) no
N1 Fe1 S3 Fe3 -134.44(14) no
N1 Fe1 S3 Fe4 145.50(14) no
N1 Fe1 S3 Na1 22.38(14) no
Fe1 Fe2 S1 Fe1 0.000(19) no
Fe1 Fe2 S1 Fe3 77.03(3) no
Fe1 Fe2 S2 Fe1 0.000(19) no
Fe1 Fe2 S2 Fe4 -79.84(3) no
Fe1 Fe2 S4 Fe3 -37.59(4) no
Fe1 Fe2 S4 Fe4 41.81(4) no
Fe1 Fe2 S4 Na2 -159.00(3) no
Fe1 Fe2 Na2 S4 51.77(12) no
Fe1 Fe2 Na2 O2 -76.9(2) no
Fe1 Fe2 Na2 N2 -153.85(9) no
Fe1 Fe2 Na2 N6 103.88(15) no
Fe1 Fe2 N2 Si3 -100.4(3) no
Fe1 Fe2 N2 Si4 45.0(4) no
Fe1 Fe2 N2 Na2 156.93(15) no
S1 Fe2 S2 Fe1 -15.09(5) no
S1 Fe2 S2 Fe4 -94.93(4) no
S2 Fe2 S1 Fe1 14.84(5) no
S2 Fe2 S1 Fe3 91.87(4) no
S1 Fe2 S4 Fe3 15.55(5) no
S1 Fe2 S4 Fe4 94.95(4) no
S1 Fe2 S4 Na2 -105.86(4) no
S4 Fe2 S1 Fe1 -92.20(4) no
S4 Fe2 S1 Fe3 -15.17(4) no
S1 Fe2 Na2 S4 93.53(5) no
S1 Fe2 Na2 O2 -35.13(17) no
S1 Fe2 Na2 N2 -112.10(5) no
S1 Fe2 Na2 N6 145.63(11) no
Na2 Fe2 S1 Fe1 -157.70(5) no
Na2 Fe2 S1 Fe3 -80.67(5) no
S1 Fe2 N2 Si3 -164.18(14) no
S1 Fe2 N2 Si4 -18.9(3) no
S1 Fe2 N2 Na2 93.10(11) no
N2 Fe2 S1 Fe1 144.89(13) no
N2 Fe2 S1 Fe3 -138.08(13) no
S2 Fe2 S4 Fe3 -89.57(4) no
S2 Fe2 S4 Fe4 -10.17(4) no
S2 Fe2 S4 Na2 149.02(4) no
S4 Fe2 S2 Fe1 90.03(4) no
S4 Fe2 S2 Fe4 10.19(4) no
S2 Fe2 Na2 S4 -72.43(11) no
S2 Fe2 Na2 O2 158.92(11) no
S2 Fe2 Na2 N2 81.95(11) no
S2 Fe2 Na2 N6 -20.3(2) no
Na2 Fe2 S2 Fe1 151.38(10) no
Na2 Fe2 S2 Fe4 71.55(11) no
S2 Fe2 N2 Si3 -41.6(2) no
S2 Fe2 N2 Si4 103.7(2) no
S2 Fe2 N2 Na2 -144.34(7) no
N2 Fe2 S2 Fe1 -146.17(13) no
N2 Fe2 S2 Fe4 133.99(13) no
S4 Fe2 Na2 S4 -0.00(4) no
S4 Fe2 Na2 O2 -128.65(18) no
S4 Fe2 Na2 N2 154.38(8) no
S4 Fe2 Na2 N6 52.10(11) no
Na2 Fe2 S4 Fe3 121.41(7) no
Na2 Fe2 S4 Fe4 -159.19(7) no
Na2 Fe2 S4 Na2 0.00(5) no
S4 Fe2 N2 Si3 78.1(2) no
S4 Fe2 N2 Si4 -136.55(17) no
S4 Fe2 N2 Na2 -24.57(14) no
N2 Fe2 S4 Fe3 143.18(14) no
N2 Fe2 S4 Fe4 -137.42(14) no
N2 Fe2 S4 Na2 21.77(14) no
Na2 Fe2 N2 Si3 102.7(2) no
Na2 Fe2 N2 Si4 -112.0(3) no
Na2 Fe2 N2 Na2 -0.00(6) no
N2 Fe2 Na2 S4 -154.38(16) no
N2 Fe2 Na2 O2 77.0(2) no
N2 Fe2 Na2 N2 0.00(15) no
N2 Fe2 Na2 N6 -102.3(2) no
Fe1 Fe3 S1 Fe1 0.000(15) no
Fe1 Fe3 S1 Fe2 -79.42(4) no
Fe1 Fe3 S3 Fe1 -0.000(16) no
Fe1 Fe3 S3 Fe4 79.69(4) no
Fe1 Fe3 S3 Na1 -35.69(6) no
Fe1 Fe3 S4 Fe2 37.84(4) no
Fe1 Fe3 S4 Fe4 -39.85(4) no
Fe1 Fe3 S4 Na2 101.31(5) no
Fe1 Fe3 N3 Si5 -99.9(2) no
Fe1 Fe3 N3 Si6 81.7(3) no
Fe1 Fe3 N3 Si9 -80.2(3) no
S1 Fe3 S3 Fe1 9.66(4) no
S1 Fe3 S3 Fe4 89.35(4) no
S1 Fe3 S3 Na1 -26.02(9) no
S3 Fe3 S1 Fe1 -9.78(4) no
S3 Fe3 S1 Fe2 -89.20(4) no
S1 Fe3 S4 Fe2 -14.85(5) no
S1 Fe3 S4 Fe4 -92.54(4) no
S1 Fe3 S4 Na2 48.62(6) no
S4 Fe3 S1 Fe1 94.82(4) no
S4 Fe3 S1 Fe2 15.40(5) no
S1 Fe3 N3 Si5 -41.5(3) no
S1 Fe3 N3 Si6 140.1(2) no
S1 Fe3 N3 Si9 -21.8(2) no
N3 Fe3 S1 Fe1 -136.92(13) no
N3 Fe3 S1 Fe2 143.66(13) no
S3 Fe3 S4 Fe2 91.53(5) no
S3 Fe3 S4 Fe4 13.85(5) no
S3 Fe3 S4 Na2 155.00(5) no
S4 Fe3 S3 Fe1 -93.89(5) no
S4 Fe3 S3 Fe4 -14.20(5) no
S4 Fe3 S3 Na1 -129.58(8) no
S3 Fe3 N3 Si5 -162.00(16) no
S3 Fe3 N3 Si6 19.6(3) no
S3 Fe3 N3 Si9 -142.24(15) no
N3 Fe3 S3 Fe1 135.53(15) no
N3 Fe3 S3 Fe4 -144.78(15) no
N3 Fe3 S3 Na1 99.84(17) no
S4 Fe3 N3 Si5 76.3(3) no
S4 Fe3 N3 Si6 -102.1(2) no
S4 Fe3 N3 Si9 96.1(2) no
N3 Fe3 S4 Fe2 -139.76(16) no
N3 Fe3 S4 Fe4 142.56(16) no
N3 Fe3 S4 Na2 -76.28(17) no
S2 Fe4 S3 Fe1 -15.13(5) no
S2 Fe4 S3 Fe3 -91.83(5) no
S2 Fe4 S3 Na1 47.78(6) no
S3 Fe4 S2 Fe1 15.55(5) no
S3 Fe4 S2 Fe2 94.31(4) no
S2 Fe4 S4 Fe2 10.02(4) no
S2 Fe4 S4 Fe3 89.63(4) no
S2 Fe4 S4 Na2 -23.16(10) no
S4 Fe4 S2 Fe1 -88.88(4) no
S4 Fe4 S2 Fe2 -10.12(4) no
S2 Fe4 N4 Si7 140.53(18) no
S2 Fe4 N4 Si8 -35.9(2) no
N4 Fe4 S2 Fe1 140.62(12) no
N4 Fe4 S2 Fe2 -140.61(12) no
S3 Fe4 S4 Fe2 -93.75(5) no
S3 Fe4 S4 Fe3 -14.14(5) no
S3 Fe4 S4 Na2 -126.93(8) no
S4 Fe4 S3 Fe1 90.59(5) no
S4 Fe4 S3 Fe3 13.88(5) no
S4 Fe4 S3 Na1 153.50(5) no
S3 Fe4 N4 Si7 -103.1(2) no
S3 Fe4 N4 Si8 80.4(2) no
N4 Fe4 S3 Fe1 -138.84(14) no
N4 Fe4 S3 Fe3 144.45(14) no
N4 Fe4 S3 Na1 -75.93(15) no
S4 Fe4 N4 Si7 18.5(3) no
S4 Fe4 N4 Si8 -157.95(14) no
N4 Fe4 S4 Fe2 137.50(15) no
N4 Fe4 S4 Fe3 -142.89(15) no
N4 Fe4 S4 Na2 104.32(16) no
Fe1 S3 Na1 O1 -155.29(8) no
Fe1 S3 Na1 O3 -144.42(8) no
Fe1 S3 Na1 N1 -16.85(4) no
Fe1 S3 Na1 N5 134.7(2) no
Fe3 S3 Na1 O1 -119.24(10) no
Fe3 S3 Na1 O3 -108.37(10) no
Fe3 S3 Na1 N1 19.20(13) no
Fe3 S3 Na1 N5 170.74(18) no
Fe4 S3 Na1 O1 139.47(7) no
Fe4 S3 Na1 O3 150.34(7) no
Fe4 S3 Na1 N1 -82.09(8) no
Fe4 S3 Na1 N5 69.4(2) no
Fe2 S4 Na2 Fe2 -0.000(18) no
Fe2 S4 Na2 O2 118.21(19) no
Fe2 S4 Na2 N2 -15.80(5) no
Fe2 S4 Na2 N6 -143.29(9) no
Fe3 S4 Na2 Fe2 -65.96(6) no
Fe3 S4 Na2 O2 52.2(2) no
Fe3 S4 Na2 N2 -81.76(8) no
Fe3 S4 Na2 N6 150.75(7) no
Fe4 S4 Na2 Fe2 33.71(10) no
Fe4 S4 Na2 O2 151.91(14) no
Fe4 S4 Na2 N2 17.91(14) no
Fe4 S4 Na2 N6 -109.59(11) no
C1 Si1 N1 Fe1 89.5(3) no
C1 Si1 N1 Si2 -52.0(3) no
C1 Si1 N1 Na1 -171.4(3) no
C2 Si1 N1 Fe1 -147.0(3) no
C2 Si1 N1 Si2 71.5(4) no
C2 Si1 N1 Na1 -47.9(3) no
C3 Si1 N1 Fe1 -32.3(3) no
C3 Si1 N1 Si2 -173.8(3) no
C3 Si1 N1 Na1 66.8(3) no
C4 Si2 N1 Fe1 -173.8(3) no
C4 Si2 N1 Si1 -31.3(4) no
C4 Si2 N1 Na1 85.9(3) no
C5 Si2 N1 Fe1 66.8(3) no
C5 Si2 N1 Si1 -150.8(2) no
C5 Si2 N1 Na1 -33.6(2) no
C6 Si2 N1 Fe1 -53.6(3) no
C6 Si2 N1 Si1 88.8(3) no
C6 Si2 N1 Na1 -154.0(3) no
C7 Si3 N2 Fe2 90.3(3) no
C7 Si3 N2 Si4 -52.9(3) no
C7 Si3 N2 Na2 -175.4(3) no
C8 Si3 N2 Fe2 -30.4(3) no
C8 Si3 N2 Si4 -173.6(3) no
C8 Si3 N2 Na2 63.9(3) no
C9 Si3 N2 Fe2 -147.1(3) no
C9 Si3 N2 Si4 69.7(4) no
C9 Si3 N2 Na2 -52.8(3) no
C10 Si4 N2 Fe2 -53.3(3) no
C10 Si4 N2 Si3 89.9(3) no
C10 Si4 N2 Na2 -151.7(3) no
C11 Si4 N2 Fe2 67.8(3) no
C11 Si4 N2 Si3 -149.0(2) no
C11 Si4 N2 Na2 -30.7(2) no
C12 Si4 N2 Fe2 -174.4(3) no
C12 Si4 N2 Si3 -31.2(4) no
C12 Si4 N2 Na2 87.1(3) no
N3 Si5 C13 C44 -64(2) no
C13 Si5 N3 Fe3 85.0(6) no
C13 Si5 N3 Si6 -96.8(6) no
N3 Si5 C14 C45 -157.9(10) no
C14 Si5 N3 Fe3 -31.8(4) no
C14 Si5 N3 Si6 146.5(4) no
N3 Si5 C15 C43 -97.0(7) no
C15 Si5 N3 Fe3 -151.4(6) no
C15 Si5 N3 Si6 26.9(7) no
N3 Si5 C43 C15 102.5(7) no
C43 Si5 N3 Fe3 166.3(6) no
C43 Si5 N3 Si6 -15.4(7) no
N3 Si5 C44 C13 119.0(17) no
C44 Si5 N3 Fe3 73.4(5) no
C44 Si5 N3 Si6 -108.3(5) no
N3 Si5 C45 C14 26(2) no
C45 Si5 N3 Fe3 -39.4(8) no
C45 Si5 N3 Si6 138.9(8) no
C13 Si5 C14 C45 83.5(12) no
C14 Si5 C13 C44 56(2) no
C13 Si5 C15 C43 27.0(9) no
C15 Si5 C13 C44 167.0(18) no
C13 Si5 C43 C15 -153.5(10) no
C43 Si5 C13 C44 -176(2) no
C13 Si5 C45 C14 -101(2) no
C45 Si5 C13 C44 73(2) no
C14 Si5 C15 C43 139.1(6) no
C15 Si5 C14 C45 -30.5(13) no
C14 Si5 C43 C15 -55.5(12) no
C43 Si5 C14 C45 0.8(15) no
C14 Si5 C44 C13 -125.9(17) no
C44 Si5 C14 C45 94.0(12) no
C15 Si5 C43 C15 -0.0(8) no
C43 Si5 C15 C43 -0.0(9) no
C15 Si5 C44 C13 -14(2) no
C44 Si5 C15 C43 30.2(10) no
C15 Si5 C45 C14 150(2) no
C45 Si5 C15 C43 130.9(9) no
C43 Si5 C44 C13 3.6(18) no
C44 Si5 C43 C15 -154.3(9) no
C43 Si5 C45 C14 -179.3(18) no
C45 Si5 C43 C15 -55.3(11) no
C44 Si5 C45 C14 -89(2) no
C45 Si5 C44 C13 -109.3(18) no
C16 Si6 N3 Fe3 43.4(4) no
C16 Si6 N3 Si5 -134.8(4) no
C16 Si6 N3 Si9 -156.6(3) no
C17 Si6 N3 Fe3 -73.0(4) no
C17 Si6 N3 Si5 108.8(4) no
C17 Si6 N3 Si9 87.0(4) no
C18 Si6 N3 Fe3 167.1(4) no
C18 Si6 N3 Si5 -11.1(5) no
C18 Si6 N3 Si9 -32.9(5) no
C19 Si7 N4 Fe4 177.0(3) no
C19 Si7 N4 Si8 -7.1(5) no
C20 Si7 N4 Fe4 51.0(4) no
C20 Si7 N4 Si8 -133.1(4) no
C21 Si7 N4 Fe4 -67.4(4) no
C21 Si7 N4 Si8 108.5(4) no
C22 Si8 N4 Fe4 81.2(4) no
C22 Si8 N4 Si7 -94.8(4) no
C23 Si8 N4 Fe4 -157.2(3) no
C23 Si8 N4 Si7 26.9(5) no
C24 Si8 N4 Fe4 -40.4(3) no
C24 Si8 N4 Si7 143.6(3) no
N3 Si9 C13 C44 -52(2) no
C13 Si9 N3 Fe3 69.6(10) no
C13 Si9 N3 Si6 -91.4(10) no
N3 Si9 C14 C45 -129.7(11) no
C14 Si9 N3 Fe3 -54.2(4) no
C14 Si9 N3 Si6 144.7(4) no
N3 Si9 C15 C43 -116.4(6) no
C15 Si9 N3 Fe3 -140.2(5) no
C15 Si9 N3 Si6 58.7(5) no
N3 Si9 C43 C15 74.1(9) no
C43 Si9 N3 Fe3 -175.3(6) no
C43 Si9 N3 Si6 23.6(7) no
N3 Si9 C44 C13 136.9(15) no
C44 Si9 N3 Fe3 55.0(7) no
C44 Si9 N3 Si6 -106.0(7) no
N3 Si9 C45 C14 52(2) no
C45 Si9 N3 Fe3 -64.9(6) no
C45 Si9 N3 Si6 134.0(6) no
C13 Si9 C14 C45 92.2(14) no
C14 Si9 C13 C44 65(2) no
C13 Si9 C15 C43 37.8(10) no
C15 Si9 C13 C44 163.2(17) no
C13 Si9 C43 C15 -148.4(10) no
C43 Si9 C13 C44 -176(2) no
C13 Si9 C45 C14 -93(2) no
C45 Si9 C13 C44 79(2) no
C14 Si9 C15 C43 151.2(7) no
C15 Si9 C14 C45 -29.9(12) no
C14 Si9 C43 C15 -32.6(12) no
C43 Si9 C14 C45 -11.4(14) no
C14 Si9 C44 C13 -120.2(16) no
C44 Si9 C14 C45 107.1(13) no
C15 Si9 C43 C15 -0.0(7) no
C43 Si9 C15 C43 -0.0(10) no
C15 Si9 C44 C13 -21(2) no
C44 Si9 C15 C43 44.5(12) no
C15 Si9 C45 C14 149(2) no
C45 Si9 C15 C43 144.1(9) no
C43 Si9 C44 C13 4.6(19) no
C44 Si9 C43 C15 -149.7(9) no
C43 Si9 C45 C14 170(2) no
C45 Si9 C43 C15 -35.3(11) no
C44 Si9 C45 C14 -77(2) no
C45 Si9 C44 C13 -106.4(17) no
S3 Na1 O1 O3 112.3(10) no
S3 Na1 O1 C30 -63.8(4) no
S3 Na1 O1 C33 105.9(6) no
S3 Na1 O1 C50 -46.6(8) no
S3 Na1 O1 C52 125.2(4) no
S3 Na1 O3 O1 -67(2) no
S3 Na1 O3 C50 -54.4(9) no
S3 Na1 O3 C52 133.7(14) no
S3 Na1 N1 Fe1 18.95(12) no
S3 Na1 N1 Si1 -98.27(16) no
S3 Na1 N1 Si2 134.14(17) no
S3 Na1 N5 C25 -122.8(4) no
S3 Na1 N5 C29 60.7(6) no
S3 Na1 N5 C46 -81.6(6) no
S3 Na1 N5 C49 106.0(5) no
O1 Na1 N1 Fe1 84.7(3) no
O1 Na1 N1 Si1 -32.6(4) no
O1 Na1 N1 Si2 -160.2(3) no
N1 Na1 O1 O3 48.2(11) no
N1 Na1 O1 C30 -127.9(4) no
N1 Na1 O1 C33 41.9(7) no
N1 Na1 O1 C50 -110.6(8) no
N1 Na1 O1 C52 61.1(5) no
O1 Na1 N5 C25 168.7(5) no
O1 Na1 N5 C29 -7.8(4) no
O1 Na1 N5 C46 -150.1(5) no
O1 Na1 N5 C49 37.5(4) no
N5 Na1 O1 O3 -90.4(9) no
N5 Na1 O1 C30 93.5(5) no
N5 Na1 O1 C33 -96.7(6) no
N5 Na1 O1 C50 110.8(8) no
N5 Na1 O1 C52 -77.5(4) no
O3 Na1 N1 Fe1 95.4(5) no
O3 Na1 N1 Si1 -21.8(5) no
O3 Na1 N1 Si2 -149.4(5) no
N1 Na1 O3 O1 -138.7(19) no
N1 Na1 O3 C50 -126.5(8) no
N1 Na1 O3 C52 61.7(15) no
O3 Na1 N5 C25 157.0(7) no
O3 Na1 N5 C29 -19.5(6) no
O3 Na1 N5 C46 -161.9(6) no
O3 Na1 N5 C49 25.7(6) no
N5 Na1 O3 O1 90(2) no
N5 Na1 O3 C50 101.7(9) no
N5 Na1 O3 C52 -70.2(14) no
N1 Na1 N5 C25 23.4(6) no
N1 Na1 N5 C29 -153.1(3) no
N1 Na1 N5 C46 64.6(5) no
N1 Na1 N5 C49 -107.8(3) no
N5 Na1 N1 Fe1 -147.6(2) no
N5 Na1 N1 Si1 95.2(3) no
N5 Na1 N1 Si2 -32.4(3) no
Fe2 Na2 O2 C39 115.1(3) no
Fe2 Na2 O2 C42 -80.5(4) no
Fe2 Na2 N2 Fe2 -0.00(2) no
Fe2 Na2 N2 Si3 -115.0(2) no
Fe2 Na2 N2 Si4 115.9(2) no
Fe2 Na2 N6 C34 -35.2(6) no
Fe2 Na2 N6 C38 151.5(3) no
S4 Na2 O2 C39 36.5(5) no
S4 Na2 O2 C42 -159.0(2) no
S4 Na2 N2 Fe2 17.82(11) no
S4 Na2 N2 Si3 -97.21(16) no
S4 Na2 N2 Si4 133.74(17) no
S4 Na2 N6 C34 -1.4(5) no
S4 Na2 N6 C38 -174.6(4) no
O2 Na2 N2 Fe2 -134.20(18) no
O2 Na2 N2 Si3 110.8(2) no
O2 Na2 N2 Si4 -18.3(3) no
N2 Na2 O2 C39 160.2(2) no
N2 Na2 O2 C42 -35.3(4) no
O2 Na2 N6 C34 145.3(5) no
O2 Na2 N6 C38 -28.0(4) no
N6 Na2 O2 C39 -65.5(3) no
N6 Na2 O2 C42 99.0(3) no
N2 Na2 N6 C34 -85.7(5) no
N2 Na2 N6 C38 101.1(4) no
N6 Na2 N2 Fe2 111.4(2) no
N6 Na2 N2 Si3 -3.6(3) no
N6 Na2 N2 Si4 -132.7(2) no
Na1 O1 O3 Na1 -0.00(6) no
Na1 O1 O3 C33 -174.4(19) no
Na1 O1 O3 C52 160(4) no
Na1 O1 C30 C31 154.5(5) no
Na1 O1 C30 C50 139.4(15) no
Na1 O1 C30 C51 176.4(4) no
Na1 O1 C33 C32 -163.3(5) no
Na1 O1 C33 C50 -159.0(10) no
Na1 O1 C33 C51 -174.9(6) no
Na1 O1 C33 C52 41.8(13) no
Na1 O1 C33 C53 -179.8(12) no
Na1 O1 C50 C30 -50(5) no
Na1 O1 C50 C31 157(2) no
Na1 O1 C50 C33 159.4(18) no
Na1 O1 C50 C51 178.4(6) no
Na1 O1 C52 C33 -147.9(17) no
Na1 O1 C52 C53 -163.7(9) no
O3 O1 C33 C32 -170(3) no
O3 O1 C33 C50 -166(3) no
O3 O1 C33 C51 178(3) no
O3 O1 C33 C52 35(3) no
O3 O1 C33 C53 173(3) no
C33 O1 O3 Na1 174.4(19) no
C33 O1 O3 C33 0.0(5) no
C33 O1 O3 C52 -26(2) no
O3 O1 C50 C30 176(5) no
O3 O1 C50 C31 23(8) no
O3 O1 C50 C33 25(5) no
O3 O1 C50 C51 44(6) no
C50 O1 O3 Na1 144(5) no
C50 O1 O3 C33 -30(6) no
C50 O1 O3 C52 -56(7) no
O3 O1 C52 C33 -128(5) no
O3 O1 C52 C53 -143(4) no
C52 O1 O3 Na1 -160(4) no
C52 O1 O3 C33 26(3) no
C52 O1 O3 C52 -0.0(18) no
C30 O1 C33 C32 6.6(12) no
C30 O1 C33 C50 10.8(7) no
C30 O1 C33 C51 -5.1(9) no
C30 O1 C33 C52 -148.4(11) no
C30 O1 C33 C53 -10(2) no
C33 O1 C30 C31 -17.1(11) no
C33 O1 C30 C50 -32.2(18) no
C33 O1 C30 C51 4.9(9) no
C30 O1 C50 C30 0.0(16) no
C30 O1 C50 C31 -153(7) no
C30 O1 C50 C33 -151(4) no
C30 O1 C50 C51 -132(5) no
C50 O1 C30 C31 15(4) no
C50 O1 C30 C50 0(4) no
C50 O1 C30 C51 37(4) no
C30 O1 C52 C33 44(3) no
C30 O1 C52 C53 28(3) no
C52 O1 C30 C31 -38(2) no
C52 O1 C30 C50 -53(3) no
C52 O1 C30 C51 -16(2) no
C33 O1 C50 C30 151(4) no
C33 O1 C50 C31 -2(4) no
C33 O1 C50 C33 -0.0(5) no
C33 O1 C50 C51 19.0(19) no
C50 O1 C33 C32 -4.2(17) no
C50 O1 C33 C50 -0.0(15) no
C50 O1 C33 C51 -15.9(16) no
C50 O1 C33 C52 -159.2(18) no
C50 O1 C33 C53 -21(2) no
C33 O1 C52 C33 0.0(10) no
C33 O1 C52 C53 -15.8(13) no
C52 O1 C33 C32 155(3) no
C52 O1 C33 C50 159(2) no
C52 O1 C33 C51 143(2) no
C52 O1 C33 C52 0(2) no
C52 O1 C33 C53 138(3) no
C50 O1 C52 C33 25(3) no
C50 O1 C52 C53 9(3) no
C52 O1 C50 C30 139(3) no
C52 O1 C50 C31 -13(5) no
C52 O1 C50 C33 -11.4(15) no
C52 O1 C50 C51 8(3) no
Na2 O2 C39 C40 162.9(3) no
Na2 O2 C42 C41 -150.9(3) no
C39 O2 C42 C41 15.8(7) no
C42 O2 C39 C40 -3.6(6) no
Na1 O3 C50 C30 -43(4) no
Na1 O3 C50 C31 161(2) no
Na1 O3 C50 C33 170.7(15) no
Na1 O3 C50 C51 -175.9(11) no
Na1 O3 C52 C33 -159.7(18) no
Na1 O3 C52 C53 -169.5(12) no
O1 O3 C33 C32 11(3) no
O1 O3 C33 C50 9.7(19) no
O1 O3 C33 C51 -2(3) no
O1 O3 C33 C52 -145(3) no
O1 O3 C52 C33 47(4) no
O1 O3 C52 C53 37(5) no
C33 O3 C50 C30 146(4) no
C33 O3 C50 C31 -9(3) no
C33 O3 C50 C33 0.0(5) no
C33 O3 C50 C51 13.4(16) no
C50 O3 C33 C32 1.5(17) no
C50 O3 C33 C50 0.0(10) no
C50 O3 C33 C51 -11.7(13) no
C50 O3 C33 C52 -154.6(15) no
C33 O3 C52 C33 0.0(10) no
C33 O3 C52 C53 -9.7(12) no
C52 O3 C33 C32 156(3) no
C52 O3 C33 C50 155(3) no
C52 O3 C33 C51 143(3) no
C52 O3 C33 C52 0(2) no
C50 O3 C52 C33 29(3) no
C50 O3 C52 C53 19(3) no
C52 O3 C50 C30 130(4) no
C52 O3 C50 C31 -26(4) no
C52 O3 C50 C33 -16.3(17) no
C52 O3 C50 C51 -3(3) no
Na1 N5 C25 C26 177.9(6) no
Na1 N5 C25 C46 102.6(9) no
Na1 N5 C25 C47 150.9(4) no
Na1 N5 C29 C28 -176.6(7) no
Na1 N5 C29 C48 146.3(5) no
Na1 N5 C29 C49 95.7(6) no
Na1 N5 C46 C25 -104.8(4) no
Na1 N5 C46 C26 -156.3(3) no
Na1 N5 C46 C47 170.3(2) no
Na1 N5 C49 C28 -143.0(2) no
Na1 N5 C49 C29 -104.9(3) no
Na1 N5 C49 C48 -174.97(16) no
C25 N5 C29 C28 6.3(13) no
C25 N5 C29 C48 -30.8(10) no
C25 N5 C29 C49 -81.4(9) no
C29 N5 C25 C26 -5.5(14) no
C29 N5 C25 C46 -80.7(10) no
C29 N5 C25 C47 -32.5(10) no
C25 N5 C46 C25 -0.0(8) no
C25 N5 C46 C26 -51.5(8) no
C25 N5 C46 C47 -84.9(8) no
C46 N5 C25 C26 75.3(11) no
C46 N5 C25 C46 0.0 no
C46 N5 C25 C47 48.2(6) no
C25 N5 C49 C28 72.5(6) no
C25 N5 C49 C29 110.6(6) no
C25 N5 C49 C48 40.5(6) no
C49 N5 C25 C26 -46.5(11) no
C49 N5 C25 C46 -121.8(7) no
C49 N5 C25 C47 -73.5(7) no
C29 N5 C46 C25 109.1(5) no
C29 N5 C46 C26 57.6(6) no
C29 N5 C46 C47 24.2(6) no
C46 N5 C29 C28 -25.3(11) no
C46 N5 C29 C48 -62.4(7) no
C46 N5 C29 C49 -113.0(6) no
C29 N5 C49 C28 -38.1(7) no
C29 N5 C49 C29 -0.0(7) no
C29 N5 C49 C48 -70.1(7) no
C49 N5 C29 C28 87.7(10) no
C49 N5 C29 C48 50.6(4) no
C49 N5 C29 C49 -0.0 no
C46 N5 C49 C28 43.5(4) no
C46 N5 C49 C29 81.6(4) no
C46 N5 C49 C48 11.5(5) no
C49 N5 C46 C25 67.5(4) no
C49 N5 C46 C26 16.0(5) no
C49 N5 C46 C47 -17.4(5) no
Na2 N6 C34 C35 -172.4(5) no
Na2 N6 C38 C37 176.8(6) no
C34 N6 C38 C37 2.8(13) no
C38 N6 C34 C35 1.3(12) no
Si5 C13 C44 Si5 0.00(10) no
Si5 C13 C44 Si9 8.4(4) no
Si9 C13 C44 Si5 -8.4(4) no
Si9 C13 C44 Si9 0.0(2) no
Si5 C14 C45 Si5 -0.00(12) no
Si5 C14 C45 Si9 -17.4(4) no
Si9 C14 C45 Si5 17.4(4) no
Si9 C14 C45 Si9 0.00(15) no
Si5 C15 C43 Si5 0.00(9) no
Si5 C15 C43 Si9 -3.0(4) no
Si9 C15 C43 Si5 3.0(4) no
Si9 C15 C43 Si9 -0.00(12) no
N5 C25 C26 C27 0.4(17) no
N5 C25 C26 C46 -71.9(11) no
N5 C25 C26 C47 -61.8(15) no
N5 C25 C46 N5 -0.0(2) no
N5 C25 C46 C26 128.3(6) no
N5 C25 C46 C47 122.5(3) no
N5 C25 C47 C26 131.1(8) no
N5 C25 C47 C27 67.1(7) no
N5 C25 C47 C46 -61.0(7) no
C26 C25 C46 N5 -128.3(8) no
C26 C25 C46 C26 0.0(5) no
C26 C25 C46 C47 -5.9(7) no
C46 C25 C26 C27 72.3(13) no
C46 C25 C26 C46 0.0 no
C46 C25 C26 C47 10.1(12) no
C26 C25 C47 C26 0.0(10) no
C26 C25 C47 C27 -64.0(10) no
C26 C25 C47 C46 167.9(14) no
C47 C25 C26 C27 62.2(9) no
C47 C25 C26 C46 -10.1(12) no
C47 C25 C26 C47 0.0 no
C46 C25 C47 C26 -167.9(10) no
C46 C25 C47 C27 128.1(7) no
C46 C25 C47 C46 0.0 no
C47 C25 C46 N5 -122.5(2) no
C47 C25 C46 C26 5.9(5) no
C47 C25 C46 C47 0.0 no
C25 C26 C27 C28 4.6(17) no
C25 C26 C27 C47 -75.5(11) no
C25 C26 C27 C48 38.0(12) no
C25 C26 C46 N5 53.8(10) no
C25 C26 C46 C25 -0.0(9) no
C25 C26 C46 C47 168.5(13) no
C25 C26 C47 C25 -0.0(5) no
C25 C26 C47 C27 122.0(8) no
C25 C26 C47 C46 -5.5(6) no
C27 C26 C46 N5 -65.2(10) no
C27 C26 C46 C25 -119.1(10) no
C27 C26 C46 C47 49.4(8) no
C46 C26 C27 C28 33.1(14) no
C46 C26 C27 C47 -47.0(6) no
C46 C26 C27 C48 66.5(9) no
C27 C26 C47 C25 -122.0(8) no
C27 C26 C47 C27 -0.0(6) no
C27 C26 C47 C46 -127.5(6) no
C47 C26 C27 C28 80.1(12) no
C47 C26 C27 C47 0.0 no
C47 C26 C27 C48 113.5(9) no
C46 C26 C47 C25 5.5(4) no
C46 C26 C47 C27 127.46(19) no
C46 C26 C47 C46 0.0 no
C47 C26 C46 N5 -114.6(7) no
C47 C26 C46 C25 -168.5(9) no
C47 C26 C46 C47 0.0 no
C26 C27 C28 C29 -3.9(17) no
C26 C27 C28 C48 55.2(12) no
C26 C27 C28 C49 25.1(13) no
C26 C27 C47 C25 53.1(10) no
C26 C27 C47 C26 0.0(9) no
C26 C27 C47 C46 79.5(10) no
C26 C27 C48 C28 -134.4(8) no
C26 C27 C48 C29 -84.2(7) no
C26 C27 C48 C49 -47.3(10) no
C28 C27 C47 C25 -62.0(10) no
C28 C27 C47 C26 -115.1(10) no
C28 C27 C47 C46 -35.6(12) no
C47 C27 C28 C29 32.0(15) no
C47 C27 C28 C48 91.1(10) no
C47 C27 C28 C49 61.0(10) no
C28 C27 C48 C28 -0.0(7) no
C28 C27 C48 C29 50.2(7) no
C28 C27 C48 C49 87.1(8) no
C48 C27 C28 C29 -59.1(9) no
C48 C27 C28 C48 -0.0 no
C48 C27 C28 C49 -30.2(4) no
C47 C27 C48 C28 -102.1(7) no
C47 C27 C48 C29 -51.9(8) no
C47 C27 C48 C49 -15.0(11) no
C48 C27 C47 C25 -18.2(8) no
C48 C27 C47 C26 -71.3(6) no
C48 C27 C47 C46 8.1(10) no
C27 C28 C29 N5 -1.9(18) no
C27 C28 C29 C48 59.6(10) no
C27 C28 C29 C49 67.7(14) no
C27 C28 C48 C27 0.0(5) no
C27 C28 C48 C29 -126.6(7) no
C27 C28 C48 C49 -132.8(5) no
C27 C28 C49 N5 -69.2(7) no
C27 C28 C49 C29 -122.4(9) no
C27 C28 C49 C48 46.0(7) no
C29 C28 C48 C27 126.6(7) no
C29 C28 C48 C29 -0.0(5) no
C29 C28 C48 C49 -6.2(7) no
C48 C28 C29 N5 -61.5(12) no
C48 C28 C29 C48 0.0 no
C48 C28 C29 C49 8.1(9) no
C29 C28 C49 N5 53.1(10) no
C29 C28 C49 C29 0.0(9) no
C29 C28 C49 C48 168.4(13) no
C49 C28 C29 N5 -69.6(10) no
C49 C28 C29 C48 -8.1(9) no
C49 C28 C29 C49 0.0 no
C48 C28 C49 N5 -115.3(6) no
C48 C28 C49 C29 -168.4(10) no
C48 C28 C49 C48 -0.0 no
C49 C28 C48 C27 132.8(2) no
C49 C28 C48 C29 6.2(5) no
C49 C28 C48 C49 -0.0 no
N5 C29 C48 C27 84.1(7) no
N5 C29 C48 C28 134.1(8) no
N5 C29 C48 C49 -55.1(5) no
N5 C29 C49 N5 -0.0(3) no
N5 C29 C49 C28 124.8(8) no
N5 C29 C49 C48 118.5(4) no
C28 C29 C48 C27 -49.9(8) no
C28 C29 C48 C28 -0.0(8) no
C28 C29 C48 C49 170.8(10) no
C28 C29 C49 N5 -124.8(9) no
C28 C29 C49 C28 0.0(5) no
C28 C29 C49 C48 -6.3(7) no
C48 C29 C49 N5 -118.5(3) no
C48 C29 C49 C28 6.3(5) no
C48 C29 C49 C48 0.0 no
C49 C29 C48 C27 139.2(4) no
C49 C29 C48 C28 -170.8(7) no
C49 C29 C48 C49 -0.0 no
O1 C30 C31 C32 22.1(13) no
O1 C30 C31 C50 -11.2(8) no
O1 C30 C31 C51 48.4(13) no
O1 C30 C50 O1 0.0(5) no
O1 C30 C50 O3 0.8(6) no
O1 C30 C50 C31 163(4) no
O1 C30 C50 C33 58(7) no
O1 C30 C50 C51 130(5) no
O1 C30 C51 C31 -132(2) no
O1 C30 C51 C32 -37(3) no
O1 C30 C51 C33 -3.7(9) no
O1 C30 C51 C53 -3.6(17) no
C31 C30 C50 O1 -163(4) no
C31 C30 C50 O3 -162(5) no
C31 C30 C50 C31 -0.0(5) no
C31 C30 C50 C33 -106(9) no
C31 C30 C50 C51 -33.1(16) no
C50 C30 C31 C32 33(3) no
C50 C30 C31 C50 0(3) no
C50 C30 C31 C51 60(3) no
C31 C30 C51 C31 -0.0(11) no
C31 C30 C51 C32 96(4) no
C31 C30 C51 C33 129(3) no
C31 C30 C51 C53 129(3) no
C51 C30 C31 C32 -26(2) no
C51 C30 C31 C50 -60(3) no
C51 C30 C31 C51 -0.0(19) no
C50 C30 C51 C31 -102(4) no
C50 C30 C51 C32 -6(5) no
C50 C30 C51 C33 27(4) no
C50 C30 C51 C53 27(4) no
C51 C30 C50 O1 -130(5) no
C51 C30 C50 O3 -129(5) no
C51 C30 C50 C31 33.1(18) no
C51 C30 C50 C33 -72(8) no
C51 C30 C50 C51 0.0(11) no
C30 C31 C32 C33 -18.4(13) no
C30 C31 C32 C51 65.3(15) no
C30 C31 C32 C53 -8(3) no
C30 C31 C50 O1 156(6) no
C30 C31 C50 O3 161(5) no
C30 C31 C50 C30 0.0(14) no
C30 C31 C50 C33 154(4) no
C30 C31 C50 C51 121(3) no
C30 C31 C51 C30 -0.0(6) no
C30 C31 C51 C32 -121(3) no
C30 C31 C51 C33 -58(3) no
C30 C31 C51 C50 -18.1(7) no
C30 C31 C51 C53 -92(4) no
C32 C31 C50 O1 7(4) no
C32 C31 C50 O3 12(3) no
C32 C31 C50 C30 -149(3) no
C32 C31 C50 C33 5.5(12) no
C32 C31 C50 C51 -28.3(7) no
C50 C31 C32 C33 -7.1(15) no
C50 C31 C32 C51 76.7(17) no
C50 C31 C32 C53 3(3) no
C32 C31 C51 C30 121(3) no
C32 C31 C51 C32 0.0(11) no
C32 C31 C51 C33 63(3) no
C32 C31 C51 C50 103(4) no
C32 C31 C51 C53 29(2) no
C51 C31 C32 C33 -84(4) no
C51 C31 C32 C51 0(4) no
C51 C31 C32 C53 -74(4) no
C50 C31 C51 C30 18.1(13) no
C50 C31 C51 C32 -103(4) no
C50 C31 C51 C33 -40(3) no
C50 C31 C51 C50 -0.0(13) no
C50 C31 C51 C53 -74(4) no
C51 C31 C50 O1 35(4) no
C51 C31 C50 O3 40(3) no
C51 C31 C50 C30 -121(4) no
C51 C31 C50 C33 34(2) no
C51 C31 C50 C51 -0(2) no
C31 C32 C33 O1 7.8(12) no
C31 C32 C33 O3 4.1(15) no
C31 C32 C33 C50 5.4(8) no
C31 C32 C33 C51 35.8(9) no
C31 C32 C33 C52 137(3) no
C31 C32 C33 C53 171.5(15) no
C31 C32 C51 C30 -63(3) no
C31 C32 C51 C31 -0.0(9) no
C31 C32 C51 C33 -103(3) no
C31 C32 C51 C50 -65(3) no
C31 C32 C51 C53 -138(3) no
C31 C32 C53 C33 -15(7) no
C31 C32 C53 C51 43(3) no
C31 C32 C53 C52 -3(8) no
C33 C32 C51 C30 40(3) no
C33 C32 C51 C31 103(3) no
C33 C32 C51 C33 0.0(4) no
C33 C32 C51 C50 38(2) no
C33 C32 C51 C53 -34.9(18) no
C51 C32 C33 O1 -28(2) no
C51 C32 C33 O3 -32(3) no
C51 C32 C33 C50 -30(2) no
C51 C32 C33 C51 0(2) no
C51 C32 C33 C52 101(3) no
C51 C32 C33 C53 136(3) no
C33 C32 C53 C33 0.0(7) no
C33 C32 C53 C51 58(4) no
C33 C32 C53 C52 11.9(14) no
C53 C32 C33 O1 -164(4) no
C53 C32 C33 O3 -167(4) no
C53 C32 C33 C50 -166(4) no
C53 C32 C33 C51 -136(4) no
C53 C32 C33 C52 -35(5) no
C53 C32 C33 C53 -0(4) no
C51 C32 C53 C33 -58(5) no
C51 C32 C53 C51 0(3) no
C51 C32 C53 C52 -46(6) no
C53 C32 C51 C30 75(5) no
C53 C32 C51 C31 138(4) no
C53 C32 C51 C33 35(3) no
C53 C32 C51 C50 73(4) no
C53 C32 C51 C53 -0(3) no
O1 C33 C50 O1 -0.0(6) no
O1 C33 C50 O3 5.6(8) no
O1 C33 C50 C30 -74(8) no
O1 C33 C50 C31 179(2) no
O1 C33 C50 C51 -160(2) no
O1 C33 C51 C30 3.5(8) no
O1 C33 C51 C31 48(3) no
O1 C33 C51 C32 153(2) no
O1 C33 C51 C50 11.2(8) no
O1 C33 C51 C53 -176.5(12) no
O1 C33 C52 O1 0.0(3) no
O1 C33 C52 O3 -10.6(7) no
O1 C33 C52 C53 154(2) no
O1 C33 C53 C32 26(6) no
O1 C33 C53 C51 6(4) no
O1 C33 C53 C52 -134(5) no
O3 C33 C50 O1 -5.6(11) no
O3 C33 C50 O3 -0.0(10) no
O3 C33 C50 C30 -80(9) no
O3 C33 C50 C31 173(2) no
O3 C33 C50 C51 -165.2(17) no
O3 C33 C51 C30 4.1(13) no
O3 C33 C51 C31 48(3) no
O3 C33 C51 C32 154(2) no
O3 C33 C51 C50 11.8(13) no
O3 C33 C51 C53 -175.8(14) no
O3 C33 C52 O1 10.6(10) no
O3 C33 C52 O3 -0.0(8) no
O3 C33 C52 C53 164.4(19) no
C32 C33 C50 O1 175.7(17) no
C32 C33 C50 O3 -178.7(13) no
C32 C33 C50 C30 101(9) no
C32 C33 C50 C31 -5.5(11) no
C32 C33 C50 C51 16.1(7) no
C32 C33 C51 C30 -150(3) no
C32 C33 C51 C31 -105(4) no
C32 C33 C51 C32 0.0(10) no
C32 C33 C51 C50 -142(3) no
C32 C33 C51 C53 30.5(18) no
C32 C33 C52 O1 -131(5) no
C32 C33 C52 O3 -142(5) no
C32 C33 C52 C53 23(3) no
C32 C33 C53 C32 -0.0(8) no
C32 C33 C53 C51 -20(2) no
C32 C33 C53 C52 -160(3) no
C50 C33 C51 C30 -7.7(11) no
C50 C33 C51 C31 36(3) no
C50 C33 C51 C32 142(3) no
C50 C33 C51 C50 -0.0(11) no
C50 C33 C51 C53 172.3(18) no
C51 C33 C50 O1 160(2) no
C51 C33 C50 O3 165.2(19) no
C51 C33 C50 C30 85(9) no
C51 C33 C50 C31 -21.6(14) no
C51 C33 C50 C51 -0.0(12) no
C50 C33 C52 O1 -14.1(18) no
C50 C33 C52 O3 -25(2) no
C50 C33 C52 C53 140(3) no
C52 C33 C50 O1 26(3) no
C52 C33 C50 O3 32(3) no
C52 C33 C50 C30 -48(9) no
C52 C33 C50 C31 -155(3) no
C52 C33 C50 C51 -134(3) no
C50 C33 C53 C32 14(4) no
C50 C33 C53 C51 -6(2) no
C50 C33 C53 C52 -146(3) no
C53 C33 C50 O1 167(3) no
C53 C33 C50 O3 172(3) no
C53 C33 C50 C30 92(9) no
C53 C33 C50 C31 -15(3) no
C53 C33 C50 C51 7(3) no
C51 C33 C52 O1 -86(4) no
C51 C33 C52 O3 -97(4) no
C51 C33 C52 C53 68(4) no
C52 C33 C51 C30 94(5) no
C52 C33 C51 C31 138(5) no
C52 C33 C51 C32 -117(5) no
C52 C33 C51 C50 101(5) no
C52 C33 C51 C53 -86(5) no
C51 C33 C53 C32 20(2) no
C51 C33 C53 C51 0.0(11) no
C51 C33 C53 C52 -140.0(19) no
C53 C33 C51 C30 180(3) no
C53 C33 C51 C31 -136(4) no
C53 C33 C51 C32 -30(3) no
C53 C33 C51 C50 -172(3) no
C53 C33 C51 C53 0(3) no
C52 C33 C53 C32 160(3) no
C52 C33 C53 C51 140(3) no
C52 C33 C53 C52 0(3) no
C53 C33 C52 O1 -154(3) no
C53 C33 C52 O3 -164(3) no
C53 C33 C52 C53 -0(3) no
N6 C34 C35 C36 -2.2(16) no
C34 C35 C36 C37 -1.1(18) no
C35 C36 C37 C38 5.1(18) no
C36 C37 C38 N6 -6.2(17) no
O2 C39 C40 C41 -9.3(8) no
C39 C40 C41 C42 18.4(9) no
C40 C41 C42 O2 -22.0(9) no
N5 C46 C47 C25 70.9(3) no
N5 C46 C47 C26 81.5(3) no
N5 C46 C47 C27 6.0(3) no
C25 C46 C47 C25 0.0(9) no
C25 C46 C47 C26 10.6(9) no
C25 C46 C47 C27 -64.9(9) no
C26 C46 C47 C25 -10.6(9) no
C26 C46 C47 C26 0.0(9) no
C26 C46 C47 C27 -75.5(9) no
C27 C48 C49 N5 4.8(7) no
C27 C48 C49 C28 -69.7(7) no
C27 C48 C49 C29 -61.1(7) no
C28 C48 C49 N5 74.6(7) no
C28 C48 C49 C28 0.0(7) no
C28 C48 C49 C29 8.7(7) no
C29 C48 C49 N5 65.9(7) no
C29 C48 C49 C28 -8.7(7) no
C29 C48 C49 C29 -0.0(7) no
O1 C50 C51 C31 -157(3) no
O1 C50 C51 C32 -51(4) no
O1 C50 C51 C33 -17(2) no
O1 C50 C51 C53 -21(3) no
O3 C50 C51 C31 -151(3) no
O3 C50 C51 C32 -44(3) no
O3 C50 C51 C33 -10.3(15) no
O3 C50 C51 C53 -15(2) no
C30 C50 C51 C31 68(4) no
C30 C50 C51 C32 175(4) no
C30 C50 C51 C33 -151(4) no
C30 C50 C51 C53 -155(4) no
C31 C50 C51 C31 -0.0(11) no
C31 C50 C51 C32 107(4) no
C31 C50 C51 C33 141(3) no
C31 C50 C51 C53 136(3) no
C33 C50 C51 C31 -141(2) no
C33 C50 C51 C32 -34(2) no
C33 C50 C51 C33 0.0(4) no
C33 C50 C51 C53 -4.5(11) no
C30 C51 C53 C32 -123(4) no
C30 C51 C53 C33 -0(3) no
C30 C51 C53 C52 19(3) no
C31 C51 C53 C32 -59(5) no
C31 C51 C53 C33 64(5) no
C31 C51 C53 C52 84(5) no
C32 C51 C53 C32 0.0(18) no
C32 C51 C53 C33 123(5) no
C32 C51 C53 C52 143(5) no
C33 C51 C53 C32 -123(5) no
C33 C51 C53 C33 0.0(6) no
C33 C51 C53 C52 19.5(11) no
C50 C51 C53 C32 -116(4) no
C50 C51 C53 C33 7(3) no
C50 C51 C53 C52 27(3) no
O1 C52 C53 C32 -3(5) no
O1 C52 C53 C33 22(3) no
O1 C52 C53 C51 -21(2) no
O3 C52 C53 C32 -10(5) no
O3 C52 C53 C33 14(3) no
O3 C52 C53 C51 -28(3) no
C33 C52 C53 C32 -24(4) no
C33 C52 C53 C33 0.0(15) no
C33 C52 C53 C51 -43(3) no
